data_7048231
loop_
_publ_author_name
'Schulz, Axel'
'Thomas, Max'
'Villinger, Alexander'

_publ_section_title
;
 Tetrazastannoles versus distannadiazanes - a question of the tin(ii)
 source.
;
_journal_issue 1
_journal_name_full 'Dalton transactions (Cambridge, England : 2003)'
_journal_page_first 125
_journal_page_last 132
_journal_paper_doi 10.1039/c8dt04295k
_journal_volume 48
_journal_year 2018
_chemical_formula_moiety 'C64 H56 Cl2 F12 N2 Sn2'
_chemical_formula_sum 'C64 H56 Cl2 F12 N2 Sn2'
_chemical_formula_weight 1389.38
_space_group_crystal_system monoclinic
_space_group_IT_number 15
_space_group_name_Hall '-C 2yc'
_space_group_name_H-M_alt 'C 1 2/c 1'
_symmetry_space_group_name_Hall '-C 2yc'
_symmetry_space_group_name_H-M 'C 1 2/c 1'
_atom_sites_solution_hydrogens geom
_audit_creation_method SHELXL-2014/7
_audit_update_record
;
2018-10-11 deposited with the CCDC.
2018-11-19 downloaded from the CCDC.
;
_cell_angle_alpha 90
_cell_angle_beta 114.3850(10)
_cell_angle_gamma 90
_cell_formula_units_Z 16
_cell_length_a 48.4288(16)
_cell_length_b 15.2166(4)
_cell_length_c 35.3645(12)
_cell_measurement_reflns_used 9341
_cell_measurement_temperature 123(2)
_cell_measurement_theta_max 30.41
_cell_measurement_theta_min 2.51
_cell_volume 23736.0(13)
_computing_cell_refinement 'Bruker Apex V7.51A'
_computing_data_collection 'Bruker Apex V7.51A'
_computing_data_reduction 'Bruker SAINT'
_computing_molecular_graphics 'ORTEP-3v2.01 (Farrugia, 1997)'
_computing_publication_material 'SHELXL-2014/7 (Sheldrick, 2014)'
_computing_structure_refinement 'SHELXL-2014/7 (Sheldrick, 2014)'
_computing_structure_solution 'Bruker SHELXTL'
_diffrn_ambient_temperature 123(2)
_diffrn_measured_fraction_theta_full 0.999
_diffrn_measured_fraction_theta_max 0.997
_diffrn_measurement_device_type 'Bruker D8 QUEST diffractometer'
_diffrn_measurement_method 'phi and omega scans'
_diffrn_radiation_type MoK\a
_diffrn_radiation_wavelength 0.71073
_diffrn_reflns_av_R_equivalents 0.1001
_diffrn_reflns_av_unetI/netI 0.0657
_diffrn_reflns_Laue_measured_fraction_full 0.999
_diffrn_reflns_Laue_measured_fraction_max 0.997
_diffrn_reflns_limit_h_max 70
_diffrn_reflns_limit_h_min -70
_diffrn_reflns_limit_k_max 21
_diffrn_reflns_limit_k_min -22
_diffrn_reflns_limit_l_max 51
_diffrn_reflns_limit_l_min -51
_diffrn_reflns_number 399464
_diffrn_reflns_point_group_measured_fraction_full 0.999
_diffrn_reflns_point_group_measured_fraction_max 0.997
_diffrn_reflns_theta_full 25.242
_diffrn_reflns_theta_max 31.068
_diffrn_reflns_theta_min 2.198
_diffrn_source 'microfocus sealed tube'
_exptl_absorpt_coefficient_mu 1.011
_exptl_absorpt_correction_T_max 0.7462
_exptl_absorpt_correction_T_min 0.6808
_exptl_absorpt_correction_type multi-scan
_exptl_absorpt_process_details '(SADABS; Sheldrick, 2014)'
_exptl_crystal_colour yellow
_exptl_crystal_density_diffrn 1.555
_exptl_crystal_description block
_exptl_crystal_F_000 11136
_exptl_crystal_size_max 0.350
_exptl_crystal_size_mid 0.090
_exptl_crystal_size_min 0.090
_refine_diff_density_max 0.751
_refine_diff_density_min -0.897
_refine_diff_density_rms 0.122
_refine_ls_extinction_method none
_refine_ls_goodness_of_fit_ref 1.074
_refine_ls_hydrogen_treatment constr
_refine_ls_matrix_type full
_refine_ls_number_parameters 1689
_refine_ls_number_reflns 37902
_refine_ls_number_restraints 140
_refine_ls_restrained_S_all 1.076
_refine_ls_R_factor_all 0.0920
_refine_ls_R_factor_gt 0.0519
_refine_ls_shift/su_max 0.003
_refine_ls_shift/su_mean 0.000
_refine_ls_structure_factor_coef Fsqd
_refine_ls_weighting_details 'w=1/[\s^2^(Fo^2^)+(0.0206P)^2^+76.3541P] where P=(Fo^2^+2Fc^2^)/3'
_refine_ls_weighting_scheme calc
_refine_ls_wR_factor_gt 0.0726
_refine_ls_wR_factor_ref 0.0814
_reflns_Friedel_coverage 0.000
_reflns_number_gt 27168
_reflns_number_total 37902
_reflns_threshold_expression 'I > 2\s(I)'
_cod_data_source_file c8dt04295k2.cif
_cod_data_source_block is_mt306
_cod_depositor_comments 'Adding full bibliography for 7048230--7048236.cif.'
_cod_database_code 7048231
_shelx_shelxl_version_number 2014/7
_shelx_space_group_comment
;
The symmetry employed for this shelxl refinement is uniquely defined
by the following loop, which should always be used as a source of
symmetry information in preference to the above space-group names.
They are only intended as comments.
;
_shelx_estimated_absorpt_t_min 0.719
_shelx_estimated_absorpt_t_max 0.914

loop_
_space_group_symop_operation_xyz
'x, y, z'
'-x, y, -z+1/2'
'x+1/2, y+1/2, z'
'-x+1/2, y+1/2, -z+1/2'
'-x, -y, -z'
'x, -y, z-1/2'
'-x+1/2, -y+1/2, -z'
'x+1/2, -y+1/2, z-1/2'

loop_
_atom_site_label
_atom_site_type_symbol
_atom_site_fract_x
_atom_site_fract_y
_atom_site_fract_z
_atom_site_U_iso_or_equiv
_atom_site_adp_type
_atom_site_occupancy
_atom_site_site_symmetry_order
_atom_site_calc_flag
_atom_site_refinement_flags_posn
_atom_site_refinement_flags_adp
_atom_site_refinement_flags_occupancy
_atom_site_disorder_assembly
_atom_site_disorder_group
Sn1 Sn 0.37984(2) 0.02413(2) 0.32651(2) 0.01235(4) Uani 1 1 d . . . . .
Sn2 Sn 0.38898(2) 0.14065(2) 0.26095(2) 0.01139(4) Uani 1 1 d . . . . .
Cl1 Cl 0.39857(2) -0.10916(5) 0.31325(2) 0.02387(15) Uani 1 1 d . . . . .
Cl2 Cl 0.37601(2) 0.28939(5) 0.25178(2) 0.02301(15) Uani 1 1 d . . . . .
N1 N 0.35537(5) 0.07079(15) 0.26797(7) 0.0144(5) Uani 1 1 d . . . . .
N2 N 0.41118(5) 0.10971(14) 0.32251(7) 0.0138(4) Uani 1 1 d . . . . .
C55A C 0.2624(2) -0.1078(6) 0.2160(3) 0.0316(18) Uani 0.491(3) 1 d D . P A 1
F1A F 0.2484(3) -0.1102(6) 0.2410(3) 0.094(4) Uani 0.491(3) 1 d D . P A 1
F2A F 0.2415(2) -0.1238(10) 0.1780(3) 0.054(3) Uani 0.491(3) 1 d D . P A 1
F3A F 0.28061(13) -0.1763(4) 0.2258(2) 0.0563(17) Uani 0.491(3) 1 d D . P A 1
C55B C 0.2562(2) -0.0814(8) 0.2137(3) 0.0316(18) Uani 0.420(3) 1 d D . P A 2
F1B F 0.2505(3) -0.1267(12) 0.1792(3) 0.058(4) Uani 0.420(3) 1 d D . P A 2
F2B F 0.2685(2) -0.1352(6) 0.2454(3) 0.085(5) Uani 0.420(3) 1 d D . P A 2
F3B F 0.22913(13) -0.0602(4) 0.2118(2) 0.0459(16) Uani 0.420(3) 1 d D . P A 2
C55C C 0.2622(7) -0.094(2) 0.2190(9) 0.0316(18) Uani 0.090(3) 1 d D . P A 3
F1C F 0.2716(12) -0.162(3) 0.2046(16) 0.094(4) Uani 0.090(3) 1 d D . P A 3
F2C F 0.2671(10) -0.113(3) 0.2577(8) 0.054(3) Uani 0.090(3) 1 d D . P A 3
F3C F 0.2324(8) -0.090(2) 0.1979(13) 0.0563(17) Uani 0.090(3) 1 d D . P A 3
F4 F 0.23449(5) 0.19967(18) 0.14334(7) 0.0675(8) Uani 1 1 d . . . . .
F5 F 0.27724(5) 0.25975(16) 0.15550(8) 0.0606(7) Uani 1 1 d . . . . .
F6 F 0.25710(6) 0.27284(19) 0.19893(8) 0.0784(9) Uani 1 1 d . . . . .
C63A C 0.4642(5) 0.3902(7) 0.3811(6) 0.0268(10) Uani 0.60(3) 1 d D . P B 1
F7A F 0.4403(2) 0.4237(5) 0.3478(3) 0.048(2) Uani 0.60(3) 1 d D . P B 1
F8A F 0.4880(3) 0.4164(5) 0.3761(5) 0.060(3) Uani 0.60(3) 1 d D . P B 1
F9A F 0.4631(3) 0.4297(7) 0.4125(2) 0.055(3) Uani 0.60(3) 1 d D . P B 1
C63B C 0.4647(6) 0.3798(11) 0.3808(8) 0.0268(10) Uani 0.40(3) 1 d D . P B 2
F7B F 0.4943(2) 0.4059(8) 0.3987(9) 0.078(5) Uani 0.40(3) 1 d D . P B 2
F8B F 0.4522(6) 0.4222(11) 0.4015(8) 0.071(5) Uani 0.40(3) 1 d D . P B 2
F9B F 0.4549(8) 0.4118(8) 0.3440(3) 0.077(7) Uani 0.40(3) 1 d D . P B 2
C64A C 0.50035(9) 0.1055(3) 0.45711(12) 0.0304(8) Uani 0.928(7) 1 d D . P C 1
F10A F 0.50095(8) 0.1380(2) 0.49259(7) 0.0525(9) Uani 0.928(7) 1 d D . P C 1
F11A F 0.49476(7) 0.02007(18) 0.45667(9) 0.0480(8) Uani 0.928(7) 1 d D . P C 1
F12A F 0.52894(5) 0.1113(2) 0.46024(9) 0.0519(10) Uani 0.928(7) 1 d D . P C 1
C64B C 0.4998(7) 0.121(3) 0.4593(9) 0.0304(8) Uani 0.072(7) 1 d D . P C 2
F10B F 0.5047(10) 0.035(3) 0.4570(13) 0.0525(9) Uani 0.072(7) 1 d D . P C 2
F11B F 0.5268(6) 0.159(3) 0.4756(12) 0.0519(10) Uani 0.072(7) 1 d D . P C 2
F12B F 0.4885(8) 0.129(3) 0.4881(12) 0.0480(8) Uani 0.072(7) 1 d D . P C 2
C1 C 0.36058(6) 0.01226(19) 0.37108(8) 0.0169(5) Uani 1 1 d . . . . .
C2 C 0.36010(6) -0.0678(2) 0.39078(9) 0.0203(6) Uani 1 1 d . . . . .
C3 C 0.34538(7) -0.0696(2) 0.41748(9) 0.0282(7) Uani 1 1 d . . . . .
H3 H 0.3446 -0.1230 0.4310 0.034 Uiso 1 1 calc R U . . .
C4 C 0.33185(7) 0.0049(2) 0.42464(10) 0.0310(8) Uani 1 1 d . . . . .
H4 H 0.3219 0.0022 0.4428 0.037 Uiso 1 1 calc R U . . .
C5 C 0.33288(7) 0.0833(2) 0.40547(9) 0.0269(7) Uani 1 1 d . . . . .
H5 H 0.3237 0.1343 0.4107 0.032 Uiso 1 1 calc R U . . .
C6 C 0.34724(6) 0.0882(2) 0.37856(9) 0.0209(6) Uani 1 1 d . . . . .
C7 C 0.37561(7) -0.14993(19) 0.38687(9) 0.0228(6) Uani 1 1 d . . . . .
C8 C 0.35919(7) -0.2191(2) 0.36154(10) 0.0283(7) Uani 1 1 d . . . . .
C9 C 0.37436(9) -0.2954(2) 0.36011(11) 0.0364(8) Uani 1 1 d . . . . .
H9 H 0.3632 -0.3421 0.3427 0.044 Uiso 1 1 calc R U . . .
C10 C 0.40515(9) -0.3059(2) 0.38310(12) 0.0387(9) Uani 1 1 d . . . . .
C11 C 0.42103(8) -0.2371(2) 0.40856(11) 0.0344(8) Uani 1 1 d . . . . .
H11 H 0.4422 -0.2434 0.4248 0.041 Uiso 1 1 calc R U . . .
C12 C 0.40677(7) -0.1588(2) 0.41098(9) 0.0250(7) Uani 1 1 d . . . . .
C13 C 0.32547(8) -0.2106(3) 0.33515(12) 0.0435(9) Uani 1 1 d . . . . .
H13A H 0.3186 -0.2602 0.3158 0.065 Uiso 1 1 calc R U . . .
H13B H 0.3214 -0.1554 0.3195 0.065 Uiso 1 1 calc R U . . .
H13C H 0.3145 -0.2107 0.3531 0.065 Uiso 1 1 calc R U . . .
C14 C 0.42113(11) -0.3902(3) 0.38087(15) 0.0601(13) Uani 1 1 d . . . . .
H14A H 0.4416 -0.3908 0.4032 0.090 Uiso 1 1 calc R U . . .
H14B H 0.4224 -0.3937 0.3540 0.090 Uiso 1 1 calc R U . . .
H14C H 0.4097 -0.4407 0.3840 0.090 Uiso 1 1 calc R U . . .
C15 C 0.42489(7) -0.0863(2) 0.43941(10) 0.0363(8) Uani 1 1 d . . . . .
H15A H 0.4465 -0.1008 0.4504 0.055 Uiso 1 1 calc R U . . .
H15B H 0.4187 -0.0799 0.4624 0.055 Uiso 1 1 calc R U . . .
H15C H 0.4212 -0.0310 0.4239 0.055 Uiso 1 1 calc R U . . .
C16 C 0.34881(6) 0.17550(19) 0.36022(9) 0.0178(6) Uani 1 1 d . . . . .
C17 C 0.32342(6) 0.2087(2) 0.32674(9) 0.0208(6) Uani 1 1 d . . . . .
C18 C 0.32510(7) 0.2916(2) 0.31124(10) 0.0265(7) Uani 1 1 d . . . . .
H18 H 0.3082 0.3131 0.2879 0.032 Uiso 1 1 calc R U . . .
C19 C 0.35090(8) 0.3439(2) 0.32905(11) 0.0288(7) Uani 1 1 d . . . . .
C20 C 0.37533(7) 0.3110(2) 0.36281(10) 0.0278(7) Uani 1 1 d . . . . .
H20 H 0.3929 0.3465 0.3756 0.033 Uiso 1 1 calc R U . . .
C21 C 0.37504(6) 0.2275(2) 0.37874(9) 0.0216(6) Uani 1 1 d . . . . .
C22 C 0.29399(7) 0.1582(2) 0.30863(10) 0.0273(7) Uani 1 1 d . . . . .
H22A H 0.2811 0.1825 0.2814 0.041 Uiso 1 1 calc R U . . .
H22B H 0.2836 0.1631 0.3272 0.041 Uiso 1 1 calc R U . . .
H22C H 0.2982 0.0962 0.3056 0.041 Uiso 1 1 calc R U . . .
C23 C 0.35154(9) 0.4346(2) 0.31214(13) 0.0451(10) Uani 1 1 d . . . . .
H23A H 0.3726 0.4540 0.3213 0.068 Uiso 1 1 calc R U . . .
H23B H 0.3406 0.4757 0.3224 0.068 Uiso 1 1 calc R U . . .
H23C H 0.3418 0.4331 0.2817 0.068 Uiso 1 1 calc R U . . .
C24 C 0.40201(7) 0.1956(2) 0.41659(10) 0.0310(8) Uani 1 1 d . . . . .
H24A H 0.4159 0.2447 0.4289 0.046 Uiso 1 1 calc R U . . .
H24B H 0.4125 0.1494 0.4084 0.046 Uiso 1 1 calc R U . . .
H24C H 0.3950 0.1721 0.4369 0.046 Uiso 1 1 calc R U . . .
C25 C 0.40866(6) 0.09778(17) 0.22034(8) 0.0142(5) Uani 1 1 d . . . . .
C26 C 0.39058(6) 0.05986(18) 0.18169(8) 0.0171(6) Uani 1 1 d . . . . .
C27 C 0.40483(7) 0.0248(2) 0.15784(9) 0.0251(7) Uani 1 1 d . . . . .
H27 H 0.3929 -0.0025 0.1320 0.030 Uiso 1 1 calc R U . . .
C28 C 0.43592(7) 0.0290(2) 0.17109(10) 0.0321(8) Uani 1 1 d . . . . .
H28 H 0.4453 0.0044 0.1546 0.039 Uiso 1 1 calc R U . . .
C29 C 0.45333(7) 0.0692(2) 0.20844(10) 0.0279(7) Uani 1 1 d . . . . .
H29 H 0.4746 0.0738 0.2170 0.033 Uiso 1 1 calc R U . . .
C30 C 0.44017(6) 0.10308(18) 0.23377(8) 0.0171(6) Uani 1 1 d . . . . .
C31 C 0.35666(6) 0.06034(18) 0.16244(8) 0.0164(6) Uani 1 1 d . . . . .
C32 C 0.34189(7) 0.12844(19) 0.13420(9) 0.0237(6) Uani 1 1 d . . . . .
C33 C 0.31073(8) 0.1241(2) 0.11219(9) 0.0317(8) Uani 1 1 d . . . . .
H33 H 0.3006 0.1706 0.0937 0.038 Uiso 1 1 calc R U . . .
C34 C 0.29384(7) 0.0543(2) 0.11618(9) 0.0320(8) Uani 1 1 d . . . . .
C35 C 0.30882(7) -0.0121(2) 0.14395(9) 0.0264(7) Uani 1 1 d . . . . .
H35 H 0.2974 -0.0602 0.1471 0.032 Uiso 1 1 calc R U . . .
C36 C 0.34008(6) -0.01039(18) 0.16743(8) 0.0181(6) Uani 1 1 d . . . . .
C37 C 0.36002(9) 0.2021(2) 0.12666(11) 0.0375(9) Uani 1 1 d . . . . .
H37A H 0.3462 0.2476 0.1095 0.056 Uiso 1 1 calc R U . . .
H37B H 0.3720 0.1789 0.1123 0.056 Uiso 1 1 calc R U . . .
H37C H 0.3737 0.2275 0.1533 0.056 Uiso 1 1 calc R U . . .
C38 C 0.26005(8) 0.0502(3) 0.09034(12) 0.0572(13) Uani 1 1 d . . . . .
H38A H 0.2517 -0.0015 0.0984 0.086 Uiso 1 1 calc R U . . .
H38B H 0.2561 0.0459 0.0609 0.086 Uiso 1 1 calc R U . . .
H38C H 0.2505 0.1034 0.0950 0.086 Uiso 1 1 calc R U . . .
C39 C 0.35518(7) -0.08477(19) 0.19689(9) 0.0236(6) Uani 1 1 d . . . . .
H39A H 0.3423 -0.1372 0.1883 0.035 Uiso 1 1 calc R U . . .
H39B H 0.3581 -0.0680 0.2251 0.035 Uiso 1 1 calc R U . . .
H39C H 0.3749 -0.0974 0.1964 0.035 Uiso 1 1 calc R U . . .
C40 C 0.46155(6) 0.14643(19) 0.27322(8) 0.0167(5) Uani 1 1 d . . . . .
C41 C 0.47833(6) 0.09415(19) 0.30797(9) 0.0178(6) Uani 1 1 d . . . . .
C42 C 0.50210(6) 0.1320(2) 0.34142(9) 0.0206(6) Uani 1 1 d . . . . .
H42 H 0.5132 0.0970 0.3651 0.025 Uiso 1 1 calc R U . . .
C43 C 0.51011(6) 0.2194(2) 0.34113(9) 0.0224(6) Uani 1 1 d . . . . .
C44 C 0.49258(7) 0.2706(2) 0.30726(9) 0.0233(6) Uani 1 1 d . . . . .
H44 H 0.4972 0.3312 0.3073 0.028 Uiso 1 1 calc R U . . .
C45 C 0.46844(6) 0.23579(19) 0.27319(9) 0.0194(6) Uani 1 1 d . . . . .
C46 C 0.47141(7) -0.00214(19) 0.30882(10) 0.0264(7) Uani 1 1 d . . . . .
H46A H 0.4846 -0.0269 0.3359 0.040 Uiso 1 1 calc R U . . .
H46B H 0.4750 -0.0328 0.2869 0.040 Uiso 1 1 calc R U . . .
H46C H 0.4502 -0.0094 0.3042 0.040 Uiso 1 1 calc R U . . .
C47 C 0.53792(7) 0.2562(2) 0.37637(10) 0.0350(8) Uani 1 1 d . . . . .
H47A H 0.5344 0.3179 0.3809 0.052 Uiso 1 1 calc R U . . .
H47B H 0.5554 0.2519 0.3693 0.052 Uiso 1 1 calc R U . . .
H47C H 0.5420 0.2225 0.4017 0.052 Uiso 1 1 calc R U . . .
C48 C 0.45094(7) 0.2940(2) 0.23625(10) 0.0287(7) Uani 1 1 d . . . . .
H48A H 0.4597 0.3532 0.2413 0.043 Uiso 1 1 calc R U . . .
H48B H 0.4297 0.2969 0.2322 0.043 Uiso 1 1 calc R U . . .
H48C H 0.4521 0.2695 0.2113 0.043 Uiso 1 1 calc R U . . .
C49 C 0.32438(6) 0.06718(19) 0.24334(8) 0.0173(6) Uani 1 1 d . . . . .
C50 C 0.30784(7) -0.0089(2) 0.24195(9) 0.0243(7) Uani 1 1 d . . . . .
H50 H 0.3179 -0.0590 0.2576 0.029 Uiso 1 1 calc R U . . .
C51 C 0.27692(7) -0.0118(3) 0.21785(10) 0.0342(8) Uani 1 1 d . . . . .
C52 C 0.26153(7) 0.0597(3) 0.19506(10) 0.0358(9) Uani 1 1 d . . . . .
H52 H 0.2402 0.0573 0.1790 0.043 Uiso 1 1 calc R U . . .
C53 C 0.27772(7) 0.1353(2) 0.19605(9) 0.0298(7) Uani 1 1 d . . . . .
C54 C 0.30883(6) 0.1394(2) 0.21959(9) 0.0210(6) Uani 1 1 d . . . . .
H54 H 0.3196 0.1915 0.2195 0.025 Uiso 1 1 calc R U . . .
C56 C 0.26181(8) 0.2165(3) 0.17350(12) 0.0445(10) Uani 1 1 d . . . . .
C57 C 0.43527(6) 0.15333(17) 0.35344(8) 0.0126(5) Uani 1 1 d . . . . .
C58 C 0.43923(6) 0.24376(18) 0.35133(8) 0.0154(5) Uani 1 1 d . . . . .
H58 H 0.4261 0.2754 0.3275 0.018 Uiso 1 1 calc R U . . .
C59 C 0.46192(7) 0.28821(19) 0.38327(9) 0.0194(6) Uani 1 1 d . . . . .
C60 C 0.48171(6) 0.2442(2) 0.41818(8) 0.0219(6) Uani 1 1 d . . . . .
H60 H 0.4971 0.2750 0.4402 0.026 Uiso 1 1 calc R U . . .
C61 C 0.47847(6) 0.1539(2) 0.42010(8) 0.0206(6) Uani 1 1 d . . . . .
C62 C 0.45593(6) 0.10838(18) 0.38840(8) 0.0159(5) Uani 1 1 d . . . . .
H62 H 0.4544 0.0464 0.3903 0.019 Uiso 1 1 calc R U . . .
C65 C 0.40823(6) 0.39842(18) 0.69343(8) 0.0177(6) Uani 1 1 d . . . . .
Sn3 Sn 0.38186(2) 0.36042(2) 0.63068(2) 0.01202(4) Uani 1 1 d . . . . .
Sn4 Sn 0.36239(2) 0.48017(2) 0.55319(2) 0.01195(4) Uani 1 1 d . . . . .
Cl3 Cl 0.36941(2) 0.21159(5) 0.62816(2) 0.02412(16) Uani 1 1 d . . . . .
Cl4 Cl 0.38586(2) 0.61187(4) 0.58453(2) 0.02096(14) Uani 1 1 d . . . . .
N3 N 0.39554(5) 0.39116(14) 0.58473(6) 0.0133(4) Uani 1 1 d . . . . .
N4 N 0.34536(5) 0.43399(14) 0.59355(7) 0.0135(4) Uani 1 1 d . . . . .
C119 C 0.4423(3) 0.1164(7) 0.5652(5) 0.0335(13) Uani 0.66(5) 1 d D . P D 1
F13A F 0.4249(4) 0.0808(10) 0.5816(5) 0.052(3) Uani 0.66(5) 1 d D . P D 1
F14A F 0.4705(2) 0.0892(7) 0.5882(4) 0.062(3) Uani 0.66(5) 1 d D . P D 1
F15A F 0.4347(4) 0.0807(10) 0.5282(3) 0.054(3) Uani 0.66(5) 1 d D . P D 1
C130 C 0.4441(6) 0.1233(17) 0.5633(10) 0.0335(13) Uani 0.34(5) 1 d D . P D 2
F13B F 0.4727(4) 0.1016(17) 0.5735(15) 0.090(8) Uani 0.34(5) 1 d D . P D 2
F14B F 0.4281(9) 0.0842(17) 0.5270(6) 0.056(7) Uani 0.34(5) 1 d D . P D 2
F15B F 0.4359(11) 0.085(2) 0.5905(10) 0.074(8) Uani 0.34(5) 1 d D . P D 2
C12A C 0.4663(3) 0.4156(8) 0.5176(3) 0.0330(12) Uiso 0.287(3) 1 d D . P E 1
F16A F 0.4693(3) 0.4991(6) 0.5286(3) 0.041(4) Uiso 0.287(3) 1 d D . P E 1
F17A F 0.49329(19) 0.3787(6) 0.5234(3) 0.047(2) Uiso 0.287(3) 1 d D . P E 1
F18A F 0.4486(2) 0.4085(7) 0.4759(3) 0.053(3) Uiso 0.287(3) 1 d D . P E 1
C12B C 0.4659(3) 0.4003(8) 0.5168(4) 0.0330(12) Uiso 0.242(3) 1 d D . P E 2
F16B F 0.4489(2) 0.4507(5) 0.4848(3) 0.0228(19) Uiso 0.242(3) 1 d D . P E 2
F17B F 0.4857(3) 0.4595(8) 0.5436(3) 0.055(3) Uiso 0.242(3) 1 d D . P E 2
F18B F 0.4834(2) 0.3454(6) 0.5049(3) 0.020(2) Uiso 0.242(3) 1 d D . P E 2
C12C C 0.4704(3) 0.3982(8) 0.5224(4) 0.0330(12) Uiso 0.204(3) 1 d D . P E 3
F16C F 0.4607(2) 0.4795(6) 0.5097(4) 0.031(2) Uiso 0.204(3) 1 d D . P E 3
F17C F 0.4998(2) 0.4102(8) 0.5499(3) 0.051(3) Uiso 0.204(3) 1 d D . P E 3
F18C F 0.4709(3) 0.3576(7) 0.4878(3) 0.038(3) Uiso 0.204(3) 1 d D . P E 3
C12D C 0.4607(3) 0.4079(8) 0.5098(4) 0.0330(12) Uiso 0.267(3) 1 d D . P E 4
F16D F 0.4840(2) 0.3729(6) 0.5046(3) 0.025(2) Uiso 0.267(3) 1 d D . P E 4
F17D F 0.43908(18) 0.4309(6) 0.4723(2) 0.0244(18) Uiso 0.267(3) 1 d D . P E 4
F18D F 0.4739(3) 0.4829(7) 0.5316(3) 0.026(3) Uiso 0.267(3) 1 d D . P E 4
C127 C 0.2589(2) 0.2961(5) 0.6109(3) 0.0258(9) Uani 0.705(3) 1 d D . P F 1
F19A F 0.26432(15) 0.2934(3) 0.64985(10) 0.0809(18) Uani 0.705(3) 1 d D . P F 1
F20A F 0.26796(12) 0.2215(2) 0.60141(19) 0.0656(13) Uani 0.705(3) 1 d D . P F 1
F21A F 0.22901(7) 0.2943(3) 0.59058(16) 0.0626(11) Uani 0.705(3) 1 d D . P F 1
C129 C 0.2619(4) 0.2970(11) 0.6135(7) 0.0258(9) Uani 0.295(3) 1 d D . P F 2
F19B F 0.2503(3) 0.2404(8) 0.5838(3) 0.0809(18) Uani 0.295(3) 1 d D . P F 2
F20B F 0.2400(3) 0.3132(5) 0.6252(5) 0.0656(13) Uani 0.295(3) 1 d D . P F 2
F21B F 0.28198(17) 0.2503(6) 0.6440(4) 0.0626(11) Uani 0.295(3) 1 d D . P F 2
C128 C 0.2511(3) 0.6033(7) 0.5527(4) 0.0246(10) Uiso 0.46(4) 1 d D . P G 1
F22A F 0.2662(4) 0.6765(10) 0.5682(6) 0.055(4) Uani 0.46(4) 1 d D . P G 1
F23A F 0.2407(4) 0.6077(13) 0.5131(4) 0.063(4) Uani 0.46(4) 1 d D . P G 1
F24A F 0.2269(5) 0.6073(16) 0.5624(9) 0.073(6) Uani 0.46(4) 1 d D . P G 1
C131 C 0.2507(2) 0.6004(6) 0.5595(4) 0.0246(10) Uiso 0.54(4) 1 d D . P G 2
F23B F 0.2342(5) 0.5934(12) 0.5184(4) 0.077(5) Uani 0.54(4) 1 d D . P G 2
F34B F 0.2319(4) 0.6197(13) 0.5752(8) 0.065(4) Uani 0.54(4) 1 d D . P G 2
F25B F 0.2677(3) 0.6723(8) 0.5629(6) 0.051(3) Uani 0.54(4) 1 d D . P G 2
C66 C 0.43987(6) 0.3881(2) 0.70899(9) 0.0221(6) Uani 1 1 d . . . . .
C67 C 0.45756(8) 0.4152(3) 0.74947(10) 0.0430(10) Uani 1 1 d . . . . .
H67 H 0.4789 0.4074 0.7606 0.052 Uiso 1 1 calc R U . . .
C68 C 0.44459(8) 0.4532(3) 0.77370(11) 0.0525(12) Uani 1 1 d . . . . .
H68 H 0.4570 0.4726 0.8010 0.063 Uiso 1 1 calc R U . . .
C69 C 0.41359(8) 0.4628(3) 0.75807(10) 0.0388(9) Uani 1 1 d . . . . .
H69 H 0.4048 0.4894 0.7748 0.047 Uiso 1 1 calc R U . . .
C70 C 0.39476(7) 0.4345(2) 0.71819(9) 0.0214(6) Uani 1 1 d . . . . .
C71 C 0.45639(6) 0.34798(19) 0.68578(8) 0.0188(6) Uani 1 1 d . . . . .
C72 C 0.46829(6) 0.40174(19) 0.66388(9) 0.0211(6) Uani 1 1 d . . . . .
C73 C 0.48799(6) 0.3656(2) 0.64871(9) 0.0243(6) Uani 1 1 d . . . . .
H72 H 0.4957 0.4018 0.6335 0.029 Uiso 1 1 calc R U . . .
C74 C 0.49674(7) 0.2779(2) 0.65514(10) 0.0263(7) Uani 1 1 d . . . . .
C75 C 0.48398(7) 0.2252(2) 0.67567(9) 0.0262(7) Uani 1 1 d . . . . .
H74 H 0.4890 0.1645 0.6792 0.031 Uiso 1 1 calc R U . . .
C76 C 0.46399(7) 0.25833(19) 0.69125(9) 0.0212(6) Uani 1 1 d . . . . .
C77 C 0.46103(8) 0.4985(2) 0.65835(11) 0.0326(8) Uani 1 1 d . . . . .
H76A H 0.4703 0.5245 0.6411 0.049 Uiso 1 1 calc R U . . .
H76B H 0.4690 0.5273 0.6856 0.049 Uiso 1 1 calc R U . . .
H76C H 0.4390 0.5065 0.6448 0.049 Uiso 1 1 calc R U . . .
C78 C 0.52053(8) 0.2424(3) 0.64163(12) 0.0424(9) Uani 1 1 d . . . . .
H77A H 0.5173 0.1793 0.6360 0.064 Uiso 1 1 calc R U . . .
H77B H 0.5407 0.2522 0.6637 0.064 Uiso 1 1 calc R U . . .
H77C H 0.5189 0.2729 0.6164 0.064 Uiso 1 1 calc R U . . .
C79 C 0.45210(8) 0.1991(2) 0.71555(11) 0.0336(8) Uani 1 1 d . . . . .
H78A H 0.4600 0.1395 0.7164 0.050 Uiso 1 1 calc R U . . .
H78B H 0.4299 0.1979 0.7021 0.050 Uiso 1 1 calc R U . . .
H78C H 0.4587 0.2216 0.7439 0.050 Uiso 1 1 calc R U . . .
C80 C 0.36147(6) 0.44206(18) 0.70648(8) 0.0170(6) Uani 1 1 d . . . . .
C81 C 0.34563(6) 0.51749(19) 0.68680(8) 0.0194(6) Uani 1 1 d . . . . .
C82 C 0.31616(7) 0.5296(2) 0.68352(9) 0.0275(7) Uani 1 1 d . . . . .
H81 H 0.3054 0.5810 0.6702 0.033 Uiso 1 1 calc R U . . .
C83 C 0.30220(7) 0.4689(2) 0.69907(11) 0.0351(8) Uani 1 1 d . . . . .
C84 C 0.31792(8) 0.3942(2) 0.71748(10) 0.0355(9) Uani 1 1 d . . . . .
H83 H 0.3083 0.3513 0.7274 0.043 Uiso 1 1 calc R U . . .
C85 C 0.34752(8) 0.37912(19) 0.72204(9) 0.0261(7) Uani 1 1 d . . . . .
C86 C 0.35956(7) 0.5862(2) 0.66937(9) 0.0262(7) Uani 1 1 d . . . . .
H85A H 0.3480 0.6410 0.6650 0.039 Uiso 1 1 calc R U . . .
H85B H 0.3591 0.5656 0.6428 0.039 Uiso 1 1 calc R U . . .
H85C H 0.3806 0.5965 0.6889 0.039 Uiso 1 1 calc R U . . .
C87 C 0.27042(9) 0.4858(3) 0.69593(14) 0.0613(14) Uani 1 1 d . . . . .
H86A H 0.2664 0.4469 0.7152 0.092 Uiso 1 1 calc R U . . .
H86B H 0.2556 0.4741 0.6675 0.092 Uiso 1 1 calc R U . . .
H86C H 0.2687 0.5471 0.7031 0.092 Uiso 1 1 calc R U . . .
C88 C 0.36447(10) 0.2989(2) 0.74495(11) 0.0478(11) Uani 1 1 d . . . . .
H87A H 0.3502 0.2569 0.7480 0.072 Uiso 1 1 calc R U . . .
H87B H 0.3795 0.3161 0.7725 0.072 Uiso 1 1 calc R U . . .
H87C H 0.3748 0.2715 0.7293 0.072 Uiso 1 1 calc R U . . .
C89 C 0.33977(6) 0.48919(18) 0.48695(8) 0.0165(5) Uani 1 1 d . . . . .
C90 C 0.32584(6) 0.41173(19) 0.46622(8) 0.0181(6) Uani 1 1 d . . . . .
C91 C 0.31368(7) 0.4101(2) 0.42288(9) 0.0243(7) Uani 1 1 d . . . . .
H90 H 0.3042 0.3581 0.4085 0.029 Uiso 1 1 calc R U . . .
C92 C 0.31528(7) 0.4832(2) 0.40085(9) 0.0299(7) Uani 1 1 d . . . . .
H91 H 0.3075 0.4807 0.3714 0.036 Uiso 1 1 calc R U . . .
C93 C 0.32819(7) 0.5600(2) 0.42139(9) 0.0274(7) Uani 1 1 d . . . . .
H92 H 0.3287 0.6101 0.4057 0.033 Uiso 1 1 calc R U . . .
C94 C 0.34051(6) 0.56562(19) 0.46469(8) 0.0201(6) Uani 1 1 d . . . . .
C95 C 0.32394(6) 0.32998(18) 0.48853(8) 0.0175(6) Uani 1 1 d . . . . .
C96 C 0.30040(6) 0.31815(19) 0.50133(8) 0.0185(6) Uani 1 1 d . . . . .
C97 C 0.29841(7) 0.2388(2) 0.51990(9) 0.0239(7) Uani 1 1 d . . . . .
H96 H 0.2827 0.2314 0.5291 0.029 Uiso 1 1 calc R U . . .
C98 C 0.31865(7) 0.1707(2) 0.52540(9) 0.0264(7) Uani 1 1 d . . . . .
C99 C 0.34151(7) 0.1832(2) 0.51179(9) 0.0258(7) Uani 1 1 d . . . . .
H98 H 0.3555 0.1370 0.5151 0.031 Uiso 1 1 calc R U . . .
C100 C 0.34448(6) 0.26137(19) 0.49341(9) 0.0204(6) Uani 1 1 d . . . . .
C101 C 0.27594(7) 0.3867(2) 0.49241(9) 0.0237(6) Uani 1 1 d . . . . .
H10A H 0.2651 0.3762 0.5101 0.036 Uiso 1 1 calc R U . . .
H10B H 0.2616 0.3831 0.4632 0.036 Uiso 1 1 calc R U . . .
H10C H 0.2852 0.4452 0.4982 0.036 Uiso 1 1 calc R U . . .
C102 C 0.31550(9) 0.0849(2) 0.54487(11) 0.0400(9) Uani 1 1 d . . . . .
H10D H 0.3341 0.0505 0.5526 0.060 Uiso 1 1 calc R U . . .
H10E H 0.2984 0.0516 0.5249 0.060 Uiso 1 1 calc R U . . .
H10F H 0.3120 0.0970 0.5697 0.060 Uiso 1 1 calc R U . . .
C103 C 0.36842(7) 0.2701(2) 0.47668(9) 0.0274(7) Uani 1 1 d . . . . .
H10G H 0.3825 0.2205 0.4864 0.041 Uiso 1 1 calc R U . . .
H10H H 0.3795 0.3252 0.4866 0.041 Uiso 1 1 calc R U . . .
H10I H 0.3587 0.2702 0.4463 0.041 Uiso 1 1 calc R U . . .
C104 C 0.35357(7) 0.65222(19) 0.48445(9) 0.0222(6) Uani 1 1 d . . . . .
C105 C 0.38300(7) 0.6755(2) 0.49010(9) 0.0250(7) Uani 1 1 d . . . . .
C106 C 0.39401(8) 0.7574(2) 0.50693(10) 0.0317(8) Uani 1 1 d . . . . .
H105 H 0.4140 0.7737 0.5109 0.038 Uiso 1 1 calc R U . . .
C107 C 0.37689(8) 0.8162(2) 0.51817(10) 0.0321(8) Uani 1 1 d . . . . .
C108 C 0.34763(8) 0.7919(2) 0.51174(10) 0.0304(7) Uani 1 1 d . . . . .
H107 H 0.3356 0.8318 0.5191 0.036 Uiso 1 1 calc R U . . .
C109 C 0.33541(7) 0.7106(2) 0.49478(9) 0.0258(7) Uani 1 1 d . . . . .
C110 C 0.40258(8) 0.6134(2) 0.47900(11) 0.0356(8) Uani 1 1 d . . . . .
H10J H 0.4015 0.5547 0.4897 0.053 Uiso 1 1 calc R U . . .
H10K H 0.4236 0.6342 0.4913 0.053 Uiso 1 1 calc R U . . .
H10L H 0.3954 0.6108 0.4487 0.053 Uiso 1 1 calc R U . . .
C111 C 0.38966(10) 0.9044(2) 0.53697(12) 0.0481(10) Uani 1 1 d . . . . .
H11A H 0.3749 0.9352 0.5446 0.072 Uiso 1 1 calc R U . . .
H11B H 0.3938 0.9396 0.5167 0.072 Uiso 1 1 calc R U . . .
H11C H 0.4085 0.8956 0.5618 0.072 Uiso 1 1 calc R U . . .
C112 C 0.30336(7) 0.6882(2) 0.48786(11) 0.0355(8) Uani 1 1 d . . . . .
H11D H 0.3027 0.6281 0.4975 0.053 Uiso 1 1 calc R U . . .
H11E H 0.2901 0.6925 0.4582 0.053 Uiso 1 1 calc R U . . .
H11F H 0.2964 0.7293 0.5034 0.053 Uiso 1 1 calc R U . . .
C113 C 0.41596(6) 0.34916(18) 0.57216(8) 0.0151(5) Uani 1 1 d . . . . .
C114 C 0.42100(6) 0.25852(18) 0.57698(8) 0.0186(6) Uani 1 1 d . . . . .
H113 H 0.4114 0.2250 0.5909 0.022 Uiso 1 1 calc R U . . .
C115 C 0.43976(7) 0.2170(2) 0.56174(9) 0.0237(6) Uani 1 1 d . . . . .
C116 C 0.45438(7) 0.2636(2) 0.54187(10) 0.0297(7) Uani 1 1 d . . . . .
H115 H 0.4671 0.2346 0.5313 0.036 Uiso 1 1 calc R U . . .
C117 C 0.45011(7) 0.3535(2) 0.53770(9) 0.0265(7) Uani 1 1 d . . . . .
C118 C 0.43126(6) 0.3964(2) 0.55279(9) 0.0201(6) Uani 1 1 d . . . . .
H117 H 0.4288 0.4583 0.5499 0.024 Uiso 1 1 calc R U . . .
C121 C 0.31622(6) 0.44037(18) 0.59209(8) 0.0145(5) Uani 1 1 d . . . . .
C122 C 0.30294(6) 0.36960(18) 0.60388(8) 0.0172(6) Uani 1 1 d . . . . .
H121 H 0.3143 0.3175 0.6145 0.021 Uiso 1 1 calc R U . . .
C123 C 0.27342(6) 0.37499(18) 0.60018(9) 0.0198(6) Uani 1 1 d . . . . .
C124 C 0.25603(7) 0.4498(2) 0.58505(9) 0.0232(6) Uani 1 1 d . . . . .
H123 H 0.2357 0.4525 0.5823 0.028 Uiso 1 1 calc R U . . .
C125 C 0.26924(6) 0.52079(19) 0.57398(9) 0.0214(6) Uani 1 1 d . . . . .
C126 C 0.29897(6) 0.51671(18) 0.57762(8) 0.0178(6) Uani 1 1 d . . . . .
H125 H 0.3076 0.5662 0.5702 0.021 Uiso 1 1 calc R U . . .

loop_
_atom_site_aniso_label
_atom_site_aniso_U_11
_atom_site_aniso_U_22
_atom_site_aniso_U_33
_atom_site_aniso_U_23
_atom_site_aniso_U_13
_atom_site_aniso_U_12
Sn1 0.01268(8) 0.01443(9) 0.01137(8) 0.00135(7) 0.00638(7) -0.00015(7)
Sn2 0.01188(8) 0.01367(8) 0.00956(8) 0.00132(7) 0.00536(7) 0.00132(7)
Cl1 0.0338(4) 0.0173(3) 0.0257(4) 0.0020(3) 0.0174(3) 0.0040(3)
Cl2 0.0305(4) 0.0164(3) 0.0218(4) 0.0059(3) 0.0105(3) 0.0061(3)
N1 0.0116(11) 0.0203(12) 0.0115(11) 0.0001(9) 0.0047(9) -0.0007(9)
N2 0.0142(11) 0.0159(11) 0.0119(11) 0.0012(9) 0.0060(9) -0.0009(9)
C55A 0.019(3) 0.042(6) 0.031(2) -0.003(3) 0.007(3) -0.009(3)
F1A 0.144(8) 0.088(6) 0.111(7) -0.062(5) 0.113(7) -0.081(6)
F2A 0.038(5) 0.035(4) 0.052(5) -0.004(4) -0.018(3) -0.007(4)
F3A 0.040(3) 0.027(3) 0.077(4) 0.001(3) -0.001(3) -0.013(2)
C55B 0.019(3) 0.042(6) 0.031(2) -0.003(3) 0.007(3) -0.009(3)
F1B 0.079(10) 0.044(6) 0.067(7) -0.034(6) 0.045(7) -0.026(7)
F2B 0.059(6) 0.065(9) 0.078(7) 0.050(6) -0.024(5) -0.048(6)
F3B 0.033(3) 0.056(4) 0.058(4) -0.016(3) 0.028(3) -0.027(3)
C55C 0.019(3) 0.042(6) 0.031(2) -0.003(3) 0.007(3) -0.009(3)
F1C 0.144(8) 0.088(6) 0.111(7) -0.062(5) 0.113(7) -0.081(6)
F2C 0.038(5) 0.035(4) 0.052(5) -0.004(4) -0.018(3) -0.007(4)
F3C 0.040(3) 0.027(3) 0.077(4) 0.001(3) -0.001(3) -0.013(2)
F4 0.0311(13) 0.088(2) 0.0495(15) -0.0078(13) -0.0176(11) 0.0252(12)
F5 0.0491(15) 0.0552(15) 0.0652(16) 0.0204(13) 0.0112(13) 0.0264(12)
F6 0.0781(19) 0.085(2) 0.0496(15) -0.0185(14) 0.0036(14) 0.0540(16)
C63A 0.037(2) 0.018(3) 0.0258(17) -0.006(2) 0.0137(15) -0.009(2)
F7A 0.054(4) 0.022(2) 0.041(3) 0.010(2) -0.007(2) -0.004(2)
F8A 0.061(5) 0.023(3) 0.124(8) 0.002(4) 0.067(5) -0.008(3)
F9A 0.121(8) 0.026(3) 0.028(3) -0.006(2) 0.042(4) -0.001(4)
C63B 0.037(2) 0.018(3) 0.0258(17) -0.006(2) 0.0137(15) -0.009(2)
F7B 0.043(4) 0.030(4) 0.141(14) 0.008(7) 0.017(7) -0.025(3)
F8B 0.105(11) 0.019(4) 0.132(13) -0.012(7) 0.091(11) 0.004(6)
F9B 0.164(19) 0.021(4) 0.035(4) 0.004(3) 0.028(7) -0.025(7)
C64A 0.0241(17) 0.042(2) 0.0188(16) 0.0077(15) 0.0026(13) 0.0036(16)
F10A 0.056(2) 0.079(2) 0.0107(11) 0.0051(11) 0.0025(13) 0.0280(17)
F11A 0.0459(19) 0.0436(14) 0.0353(13) 0.0196(11) -0.0025(14) 0.0072(12)
F12A 0.0191(11) 0.085(2) 0.0429(16) 0.0210(16) 0.0036(10) 0.0129(12)
C64B 0.0241(17) 0.042(2) 0.0188(16) 0.0077(15) 0.0026(13) 0.0036(16)
F10B 0.056(2) 0.079(2) 0.0107(11) 0.0051(11) 0.0025(13) 0.0280(17)
F11B 0.0191(11) 0.085(2) 0.0429(16) 0.0210(16) 0.0036(10) 0.0129(12)
F12B 0.0459(19) 0.0436(14) 0.0353(13) 0.0196(11) -0.0025(14) 0.0072(12)
C1 0.0146(13) 0.0235(14) 0.0139(13) 0.0014(11) 0.0073(11) -0.0024(11)
C2 0.0140(13) 0.0303(16) 0.0162(14) 0.0033(12) 0.0058(11) -0.0031(12)
C3 0.0245(16) 0.0401(19) 0.0239(16) 0.0112(14) 0.0139(14) 0.0008(14)
C4 0.0260(17) 0.050(2) 0.0258(16) 0.0040(15) 0.0198(14) -0.0012(15)
C5 0.0242(16) 0.0383(19) 0.0255(16) -0.0009(14) 0.0176(14) 0.0045(14)
C6 0.0173(14) 0.0284(16) 0.0177(14) -0.0013(12) 0.0080(12) 0.0000(12)
C7 0.0280(16) 0.0232(15) 0.0215(15) 0.0102(12) 0.0144(13) 0.0002(13)
C8 0.0304(18) 0.0275(17) 0.0313(18) 0.0090(14) 0.0171(15) -0.0056(14)
C9 0.053(2) 0.0207(17) 0.044(2) 0.0055(15) 0.0277(19) -0.0037(16)
C10 0.054(2) 0.0269(18) 0.049(2) 0.0165(17) 0.035(2) 0.0128(17)
C11 0.0331(19) 0.040(2) 0.0343(19) 0.0195(16) 0.0179(16) 0.0118(16)
C12 0.0254(16) 0.0310(17) 0.0196(15) 0.0105(13) 0.0102(13) 0.0031(13)
C13 0.033(2) 0.039(2) 0.051(2) 0.0002(18) 0.0107(18) -0.0117(17)
C14 0.081(3) 0.035(2) 0.084(3) 0.016(2) 0.054(3) 0.020(2)
C15 0.0247(17) 0.049(2) 0.0258(18) 0.0062(16) 0.0006(14) 0.0057(16)
C16 0.0165(14) 0.0224(14) 0.0193(14) -0.0035(11) 0.0120(12) 0.0018(11)
C17 0.0168(14) 0.0260(16) 0.0230(15) -0.0040(12) 0.0118(12) 0.0025(12)
C18 0.0256(16) 0.0281(17) 0.0303(17) 0.0007(13) 0.0161(14) 0.0091(13)
C19 0.0354(18) 0.0225(16) 0.0392(19) -0.0016(14) 0.0260(16) 0.0047(14)
C20 0.0261(17) 0.0280(17) 0.0373(19) -0.0095(14) 0.0213(15) -0.0057(13)
C21 0.0168(14) 0.0325(17) 0.0205(15) -0.0055(13) 0.0127(12) 0.0000(12)
C22 0.0191(15) 0.0374(19) 0.0271(16) -0.0023(14) 0.0114(13) 0.0024(13)
C23 0.055(2) 0.0236(18) 0.070(3) 0.0052(18) 0.039(2) 0.0045(17)
C24 0.0204(16) 0.052(2) 0.0240(16) -0.0069(15) 0.0128(14) -0.0029(15)
C25 0.0157(13) 0.0171(13) 0.0120(12) 0.0014(10) 0.0079(11) 0.0001(11)
C26 0.0193(14) 0.0176(14) 0.0164(13) -0.0006(11) 0.0093(12) -0.0020(11)
C27 0.0272(16) 0.0347(17) 0.0170(14) -0.0090(13) 0.0126(13) -0.0056(14)
C28 0.0276(17) 0.050(2) 0.0277(17) -0.0144(16) 0.0204(14) -0.0015(16)
C29 0.0196(15) 0.043(2) 0.0268(16) -0.0111(14) 0.0149(13) -0.0069(14)
C30 0.0160(13) 0.0207(14) 0.0176(14) -0.0015(11) 0.0099(11) -0.0028(11)
C31 0.0192(14) 0.0182(14) 0.0120(12) -0.0072(11) 0.0068(11) -0.0018(11)
C32 0.0335(17) 0.0196(15) 0.0165(14) -0.0012(12) 0.0089(13) 0.0060(13)
C33 0.0334(18) 0.0355(19) 0.0173(15) -0.0004(13) 0.0015(14) 0.0154(15)
C34 0.0196(16) 0.053(2) 0.0173(15) -0.0154(15) 0.0018(13) 0.0070(15)
C35 0.0226(15) 0.0363(18) 0.0214(15) -0.0146(14) 0.0102(13) -0.0093(14)
C36 0.0208(14) 0.0207(14) 0.0147(13) -0.0060(11) 0.0093(11) -0.0017(11)
C37 0.063(3) 0.0211(17) 0.0330(19) 0.0057(14) 0.0242(18) 0.0077(16)
C38 0.0229(19) 0.099(4) 0.034(2) -0.026(2) -0.0046(16) 0.014(2)
C39 0.0339(17) 0.0189(15) 0.0234(15) -0.0018(12) 0.0173(14) -0.0010(13)
C40 0.0144(13) 0.0225(14) 0.0188(13) -0.0046(11) 0.0126(11) -0.0025(11)
C41 0.0175(14) 0.0220(15) 0.0191(14) -0.0002(11) 0.0129(12) 0.0025(11)
C42 0.0145(13) 0.0305(16) 0.0185(14) 0.0002(12) 0.0086(11) 0.0057(12)
C43 0.0143(14) 0.0345(17) 0.0210(15) -0.0074(13) 0.0099(12) -0.0031(12)
C44 0.0219(15) 0.0234(16) 0.0293(16) -0.0043(13) 0.0153(13) -0.0080(12)
C45 0.0171(14) 0.0244(15) 0.0214(14) -0.0008(12) 0.0128(12) -0.0046(12)
C46 0.0256(16) 0.0226(16) 0.0330(18) 0.0009(13) 0.0142(14) 0.0051(12)
C47 0.0245(17) 0.047(2) 0.0302(18) -0.0112(16) 0.0079(15) -0.0110(15)
C48 0.0310(18) 0.0303(17) 0.0276(17) 0.0058(14) 0.0147(15) -0.0046(14)
C49 0.0121(13) 0.0265(15) 0.0142(13) -0.0049(11) 0.0063(11) -0.0003(11)
C50 0.0212(15) 0.0363(18) 0.0146(14) -0.0013(12) 0.0067(12) -0.0080(13)
C51 0.0240(16) 0.060(2) 0.0194(15) -0.0065(16) 0.0092(13) -0.0190(16)
C52 0.0134(15) 0.067(3) 0.0240(17) -0.0110(17) 0.0048(13) -0.0061(16)
C53 0.0176(15) 0.048(2) 0.0181(15) -0.0080(15) 0.0021(12) 0.0081(15)
C54 0.0161(13) 0.0267(15) 0.0180(14) -0.0050(12) 0.0048(11) 0.0031(12)
C56 0.0250(19) 0.061(3) 0.033(2) -0.0106(19) -0.0029(16) 0.0199(18)
C57 0.0111(12) 0.0175(13) 0.0119(12) -0.0002(10) 0.0075(10) 0.0013(10)
C58 0.0157(13) 0.0190(14) 0.0129(13) 0.0006(11) 0.0073(11) 0.0014(11)
C59 0.0243(15) 0.0207(14) 0.0166(14) -0.0025(11) 0.0117(12) -0.0050(12)
C60 0.0160(14) 0.0348(17) 0.0128(13) -0.0035(12) 0.0037(11) -0.0075(12)
C61 0.0146(13) 0.0324(17) 0.0153(13) 0.0035(12) 0.0066(11) 0.0021(12)
C62 0.0160(13) 0.0187(13) 0.0158(13) 0.0018(11) 0.0094(11) 0.0028(11)
C65 0.0213(14) 0.0165(13) 0.0107(13) -0.0024(10) 0.0020(11) 0.0015(11)
Sn3 0.01417(9) 0.01230(8) 0.00855(8) -0.00017(7) 0.00365(7) -0.00053(7)
Sn4 0.01309(8) 0.01205(8) 0.00944(8) 0.00058(7) 0.00338(7) -0.00063(7)
Cl3 0.0352(4) 0.0148(3) 0.0230(4) 0.0009(3) 0.0126(3) -0.0051(3)
Cl4 0.0264(4) 0.0153(3) 0.0174(3) -0.0007(3) 0.0051(3) -0.0048(3)
N3 0.0150(11) 0.0145(11) 0.0108(10) 0.0028(9) 0.0058(9) 0.0029(9)
N4 0.0119(11) 0.0151(11) 0.0126(11) 0.0024(9) 0.0042(9) -0.0007(9)
C119 0.044(3) 0.026(2) 0.034(2) -0.006(2) 0.0192(19) 0.009(2)
F13A 0.087(6) 0.020(3) 0.074(6) 0.006(4) 0.056(5) 0.007(4)
F14A 0.046(4) 0.031(3) 0.074(6) 0.000(3) -0.010(3) 0.020(3)
F15A 0.088(6) 0.040(4) 0.035(4) -0.014(3) 0.026(3) 0.006(4)
C130 0.044(3) 0.026(2) 0.034(2) -0.006(2) 0.0192(19) 0.009(2)
F13B 0.076(8) 0.040(7) 0.164(19) 0.004(11) 0.061(11) 0.038(6)
F14B 0.103(15) 0.020(8) 0.048(9) -0.008(6) 0.033(8) -0.023(9)
F15B 0.15(2) 0.036(11) 0.054(10) 0.032(8) 0.067(14) 0.052(14)
C127 0.021(2) 0.0275(17) 0.032(2) -0.0073(15) 0.0143(19) -0.0091(15)
F19A 0.132(4) 0.085(3) 0.0247(17) -0.0161(18) 0.032(2) -0.089(3)
F20A 0.084(3) 0.0208(15) 0.137(4) -0.007(2) 0.091(3) -0.0063(18)
F21A 0.0232(16) 0.055(2) 0.099(3) 0.021(2) 0.0144(19) -0.0180(15)
C129 0.021(2) 0.0275(17) 0.032(2) -0.0073(15) 0.0143(19) -0.0091(15)
F19B 0.132(4) 0.085(3) 0.0247(17) -0.0161(18) 0.032(2) -0.089(3)
F20B 0.084(3) 0.0208(15) 0.137(4) -0.007(2) 0.091(3) -0.0063(18)
F21B 0.0232(16) 0.055(2) 0.099(3) 0.021(2) 0.0144(19) -0.0180(15)
F22A 0.042(7) 0.033(6) 0.058(6) -0.008(4) -0.011(6) 0.014(5)
F23A 0.097(8) 0.053(7) 0.037(4) 0.024(5) 0.027(6) 0.038(6)
F24A 0.046(6) 0.052(9) 0.152(15) 0.054(9) 0.071(9) 0.033(5)
F23B 0.092(8) 0.040(5) 0.039(5) -0.006(4) -0.032(5) 0.029(5)
F34B 0.064(7) 0.043(4) 0.114(9) 0.009(5) 0.064(7) 0.027(4)
F25B 0.036(5) 0.016(4) 0.109(9) 0.009(4) 0.039(6) 0.005(3)
C66 0.0191(14) 0.0245(15) 0.0167(14) -0.0067(12) 0.0011(12) 0.0034(12)
C67 0.0213(17) 0.068(3) 0.0264(18) -0.0223(18) -0.0039(14) 0.0151(17)
C68 0.0287(19) 0.089(3) 0.0220(18) -0.0302(19) -0.0077(15) 0.020(2)
C69 0.0328(19) 0.058(2) 0.0200(16) -0.0179(16) 0.0050(14) 0.0140(17)
C70 0.0206(15) 0.0260(16) 0.0144(13) -0.0041(12) 0.0041(12) 0.0050(12)
C71 0.0147(13) 0.0221(15) 0.0137(13) -0.0032(11) -0.0002(11) 0.0041(11)
C72 0.0158(14) 0.0193(14) 0.0194(14) -0.0027(12) -0.0017(12) 0.0000(11)
C73 0.0166(14) 0.0302(17) 0.0218(15) 0.0008(13) 0.0037(12) -0.0036(13)
C74 0.0192(15) 0.0323(17) 0.0252(16) -0.0053(13) 0.0070(13) 0.0034(13)
C75 0.0262(17) 0.0215(15) 0.0257(16) -0.0012(13) 0.0054(13) 0.0072(13)
C76 0.0202(15) 0.0218(15) 0.0165(14) 0.0004(12) 0.0024(12) 0.0035(12)
C77 0.0266(17) 0.0212(16) 0.042(2) -0.0001(14) 0.0060(15) -0.0020(13)
C78 0.032(2) 0.051(2) 0.051(2) -0.0047(19) 0.0247(18) 0.0076(17)
C79 0.0360(19) 0.0310(18) 0.0324(19) 0.0101(15) 0.0128(16) 0.0081(15)
C80 0.0224(14) 0.0176(14) 0.0099(12) -0.0069(10) 0.0057(11) -0.0021(11)
C81 0.0209(14) 0.0228(14) 0.0130(13) -0.0083(11) 0.0056(11) -0.0030(12)
C82 0.0230(16) 0.0322(17) 0.0238(16) -0.0133(14) 0.0062(13) 0.0028(14)
C83 0.0254(17) 0.049(2) 0.0361(19) -0.0276(17) 0.0176(15) -0.0169(16)
C84 0.050(2) 0.038(2) 0.0304(18) -0.0210(16) 0.0281(17) -0.0263(18)
C85 0.045(2) 0.0202(15) 0.0167(14) -0.0065(12) 0.0157(14) -0.0090(14)
C86 0.0372(18) 0.0230(16) 0.0185(15) -0.0061(12) 0.0116(14) -0.0055(14)
C87 0.033(2) 0.095(4) 0.070(3) -0.045(3) 0.035(2) -0.018(2)
C88 0.087(3) 0.0255(19) 0.032(2) 0.0014(15) 0.026(2) -0.002(2)
C89 0.0144(13) 0.0225(14) 0.0106(12) 0.0001(11) 0.0033(10) -0.0010(11)
C90 0.0151(13) 0.0236(15) 0.0158(13) -0.0013(11) 0.0067(11) -0.0047(11)
C91 0.0232(15) 0.0326(17) 0.0149(14) -0.0047(12) 0.0056(12) -0.0072(13)
C92 0.0291(17) 0.044(2) 0.0107(13) 0.0016(14) 0.0026(12) -0.0059(15)
C93 0.0308(17) 0.0314(17) 0.0168(15) 0.0085(13) 0.0066(13) -0.0016(14)
C94 0.0175(14) 0.0264(16) 0.0140(13) 0.0026(12) 0.0042(11) -0.0010(12)
C95 0.0205(14) 0.0208(14) 0.0093(12) -0.0052(11) 0.0041(11) -0.0060(11)
C96 0.0158(14) 0.0241(15) 0.0137(13) -0.0076(11) 0.0041(11) -0.0071(11)
C97 0.0277(16) 0.0265(16) 0.0189(15) -0.0063(12) 0.0109(13) -0.0133(13)
C98 0.0321(18) 0.0211(15) 0.0190(15) -0.0035(12) 0.0036(13) -0.0091(13)
C99 0.0298(17) 0.0221(15) 0.0205(15) -0.0059(12) 0.0056(13) 0.0030(13)
C100 0.0190(14) 0.0246(15) 0.0146(13) -0.0060(12) 0.0039(12) -0.0030(12)
C101 0.0207(15) 0.0297(16) 0.0210(15) -0.0056(13) 0.0088(13) -0.0050(13)
C102 0.050(2) 0.0259(18) 0.038(2) 0.0036(15) 0.0126(18) -0.0099(16)
C103 0.0231(16) 0.0387(19) 0.0209(15) -0.0059(14) 0.0097(13) 0.0042(14)
C104 0.0230(15) 0.0229(15) 0.0143(13) 0.0050(12) 0.0011(12) -0.0050(12)
C105 0.0261(16) 0.0268(16) 0.0205(15) 0.0100(13) 0.0081(13) -0.0038(13)
C106 0.0311(18) 0.0321(18) 0.0258(17) 0.0103(14) 0.0056(14) -0.0101(15)
C107 0.044(2) 0.0222(16) 0.0208(16) 0.0060(13) 0.0036(15) -0.0083(15)
C108 0.043(2) 0.0186(15) 0.0248(17) 0.0068(13) 0.0098(15) 0.0035(14)
C109 0.0262(16) 0.0241(16) 0.0205(15) 0.0104(12) 0.0032(13) 0.0035(13)
C110 0.0343(19) 0.0370(19) 0.041(2) 0.0104(16) 0.0210(17) -0.0020(15)
C111 0.064(3) 0.030(2) 0.040(2) -0.0022(17) 0.012(2) -0.0156(19)
C112 0.0270(18) 0.0313(19) 0.045(2) 0.0057(16) 0.0120(16) 0.0063(15)
C113 0.0141(13) 0.0193(14) 0.0104(12) -0.0017(10) 0.0034(10) 0.0002(11)
C114 0.0219(15) 0.0177(14) 0.0152(13) 0.0003(11) 0.0067(12) 0.0011(11)
C115 0.0261(16) 0.0237(15) 0.0185(15) -0.0036(12) 0.0064(13) 0.0058(13)
C116 0.0265(17) 0.0377(19) 0.0286(17) -0.0046(14) 0.0150(14) 0.0080(14)
C117 0.0253(16) 0.0362(18) 0.0222(15) 0.0012(14) 0.0142(13) -0.0005(14)
C118 0.0201(14) 0.0238(15) 0.0170(14) -0.0015(12) 0.0081(12) -0.0017(12)
C121 0.0146(13) 0.0175(13) 0.0096(12) -0.0055(10) 0.0030(10) -0.0044(11)
C122 0.0197(14) 0.0153(13) 0.0173(13) -0.0032(11) 0.0082(11) -0.0017(11)
C123 0.0208(14) 0.0201(15) 0.0216(14) -0.0067(12) 0.0119(12) -0.0067(11)
C124 0.0153(14) 0.0271(16) 0.0286(16) -0.0052(13) 0.0104(13) -0.0015(12)
C125 0.0199(14) 0.0201(14) 0.0229(15) -0.0044(12) 0.0074(12) 0.0022(12)
C126 0.0180(13) 0.0165(13) 0.0169(13) -0.0016(11) 0.0052(11) -0.0021(11)

loop_
_atom_type_symbol
_atom_type_description
_atom_type_scat_dispersion_real
_atom_type_scat_dispersion_imag
_atom_type_scat_source
C C 0.0033 0.0016 'International Tables Vol C Tables 4.2.6.8 and 6.1.1.4'
H H 0.0000 0.0000 'International Tables Vol C Tables 4.2.6.8 and 6.1.1.4'
Cl Cl 0.1484 0.1585 'International Tables Vol C Tables 4.2.6.8 and 6.1.1.4'
F F 0.0171 0.0103 'International Tables Vol C Tables 4.2.6.8 and 6.1.1.4'
N N 0.0061 0.0033 'International Tables Vol C Tables 4.2.6.8 and 6.1.1.4'
Sn Sn -0.6537 1.4246 'International Tables Vol C Tables 4.2.6.8 and 6.1.1.4'

loop_
_geom_angle_atom_site_label_1
_geom_angle_atom_site_label_2
_geom_angle_atom_site_label_3
_geom_angle
N1 Sn1 N2 81.10(9)
N1 Sn1 C1 121.88(9)
N2 Sn1 C1 131.58(10)
N1 Sn1 Cl1 102.02(6)
N2 Sn1 Cl1 100.19(6)
C1 Sn1 Cl1 113.29(8)
N1 Sn1 Sn2 40.81(6)
N2 Sn1 Sn2 40.91(6)
C1 Sn1 Sn2 147.09(8)
Cl1 Sn1 Sn2 99.137(18)
N1 Sn2 N2 81.14(8)
N1 Sn2 C25 121.59(9)
N2 Sn2 C25 117.56(9)
N1 Sn2 Cl2 109.82(7)
N2 Sn2 Cl2 111.33(6)
C25 Sn2 Cl2 111.91(7)
N1 Sn2 Sn1 40.78(6)
N2 Sn2 Sn1 40.99(6)
C25 Sn2 Sn1 124.96(7)
Cl2 Sn2 Sn1 123.105(19)
C49 N1 Sn1 130.21(18)
C49 N1 Sn2 130.71(18)
Sn1 N1 Sn2 98.41(9)
C57 N2 Sn2 128.85(17)
C57 N2 Sn1 130.70(17)
Sn2 N2 Sn1 98.10(9)
F3A C55A F1A 106.0(7)
F3A C55A F2A 105.7(7)
F1A C55A F2A 106.5(8)
F3A C55A C51 118.3(6)
F1A C55A C51 109.5(7)
F2A C55A C51 110.2(8)
F2B C55B F3B 106.5(8)
F2B C55B F1B 108.0(9)
F3B C55B F1B 104.8(8)
F2B C55B C51 108.8(8)
F3B C55B C51 117.7(8)
F1B C55B C51 110.6(10)
F1C C55C F2C 106.4(13)
F1C C55C F3C 106.6(13)
F2C C55C F3C 106.5(12)
F1C C55C C51 115(3)
F2C C55C C51 110(3)
F3C C55C C51 112(2)
F9A C63A F8A 109.1(12)
F9A C63A F7A 104.5(12)
F8A C63A F7A 104.6(11)
F9A C63A C59 113.3(12)
F8A C63A C59 113.4(13)
F7A C63A C59 111.3(11)
F9B C63B F8B 108.7(16)
F9B C63B F7B 103.8(16)
F8B C63B F7B 103.7(16)
F9B C63B C59 115.8(17)
F8B C63B C59 112.2(19)
F7B C63B C59 111.6(17)
F11A C64A F10A 107.4(3)
F11A C64A F12A 105.3(3)
F10A C64A F12A 106.0(3)
F11A C64A C61 113.9(3)
F10A C64A C61 111.8(3)
F12A C64A C61 111.9(3)
F11B C64B F10B 106.9(16)
F11B C64B F12B 105.6(16)
F10B C64B F12B 105.6(16)
F11B C64B C61 117(3)
F10B C64B C61 111(3)
F12B C64B C61 110(3)
C6 C1 C2 121.1(2)
C6 C1 Sn1 116.3(2)
C2 C1 Sn1 122.5(2)
C3 C2 C1 117.9(3)
C3 C2 C7 117.5(3)
C1 C2 C7 124.5(2)
C4 C3 C2 121.2(3)
C4 C3 H3 119.4
C2 C3 H3 119.4
C5 C4 C3 120.1(3)
C5 C4 H4 120.0
C3 C4 H4 120.0
C4 C5 C6 120.7(3)
C4 C5 H5 119.6
C6 C5 H5 119.6
C5 C6 C1 118.9(3)
C5 C6 C16 118.3(3)
C1 C6 C16 122.8(2)
C8 C7 C12 120.2(3)
C8 C7 C2 121.0(3)
C12 C7 C2 118.8(3)
C9 C8 C7 119.0(3)
C9 C8 C13 120.1(3)
C7 C8 C13 120.9(3)
C10 C9 C8 122.3(3)
C10 C9 H9 118.8
C8 C9 H9 118.8
C9 C10 C11 117.9(3)
C9 C10 C14 121.1(4)
C11 C10 C14 120.9(4)
C10 C11 C12 121.8(3)
C10 C11 H11 119.1
C12 C11 H11 119.1
C11 C12 C7 118.7(3)
C11 C12 C15 119.9(3)
C7 C12 C15 121.3(3)
C8 C13 H13A 109.5
C8 C13 H13B 109.5
H13A C13 H13B 109.5
C8 C13 H13C 109.5
H13A C13 H13C 109.5
H13B C13 H13C 109.5
C10 C14 H14A 109.5
C10 C14 H14B 109.5
H14A C14 H14B 109.5
C10 C14 H14C 109.5
H14A C14 H14C 109.5
H14B C14 H14C 109.5
C12 C15 H15A 109.5
C12 C15 H15B 109.5
H15A C15 H15B 109.5
C12 C15 H15C 109.5
H15A C15 H15C 109.5
H15B C15 H15C 109.5
C17 C16 C21 119.9(3)
C17 C16 C6 120.2(3)
C21 C16 C6 119.7(3)
C18 C17 C16 119.1(3)
C18 C17 C22 119.6(3)
C16 C17 C22 121.3(3)
C17 C18 C19 121.9(3)
C17 C18 H18 119.1
C19 C18 H18 119.1
C20 C19 C18 118.1(3)
C20 C19 C23 121.6(3)
C18 C19 C23 120.3(3)
C19 C20 C21 122.2(3)
C19 C20 H20 118.9
C21 C20 H20 118.9
C20 C21 C16 118.9(3)
C20 C21 C24 120.1(3)
C16 C21 C24 121.0(3)
C17 C22 H22A 109.5
C17 C22 H22B 109.5
H22A C22 H22B 109.5
C17 C22 H22C 109.5
H22A C22 H22C 109.5
H22B C22 H22C 109.5
C19 C23 H23A 109.5
C19 C23 H23B 109.5
H23A C23 H23B 109.5
C19 C23 H23C 109.5
H23A C23 H23C 109.5
H23B C23 H23C 109.5
C21 C24 H24A 109.5
C21 C24 H24B 109.5
H24A C24 H24B 109.5
C21 C24 H24C 109.5
H24A C24 H24C 109.5
H24B C24 H24C 109.5
C30 C25 C26 120.5(2)
C30 C25 Sn2 118.83(19)
C26 C25 Sn2 120.57(19)
C27 C26 C25 118.6(3)
C27 C26 C31 116.8(2)
C25 C26 C31 124.5(2)
C28 C27 C26 121.2(3)
C28 C27 H27 119.4
C26 C27 H27 119.4
C27 C28 C29 119.6(3)
C27 C28 H28 120.2
C29 C28 H28 120.2
C28 C29 C30 121.1(3)
C28 C29 H29 119.4
C30 C29 H29 119.4
C29 C30 C25 118.9(3)
C29 C30 C40 115.8(2)
C25 C30 C40 125.2(2)
C36 C31 C32 120.3(3)
C36 C31 C26 121.3(3)
C32 C31 C26 117.8(3)
C33 C32 C31 118.6(3)
C33 C32 C37 120.9(3)
C31 C32 C37 120.5(3)
C34 C33 C32 122.2(3)
C34 C33 H33 118.9
C32 C33 H33 118.9
C33 C34 C35 118.3(3)
C33 C34 C38 120.6(3)
C35 C34 C38 121.2(4)
C34 C35 C36 122.0(3)
C34 C35 H35 119.0
C36 C35 H35 119.0
C35 C36 C31 118.6(3)
C35 C36 C39 119.7(3)
C31 C36 C39 121.7(3)
C32 C37 H37A 109.5
C32 C37 H37B 109.5
H37A C37 H37B 109.5
C32 C37 H37C 109.5
H37A C37 H37C 109.5
H37B C37 H37C 109.5
C34 C38 H38A 109.5
C34 C38 H38B 109.5
H38A C38 H38B 109.5
C34 C38 H38C 109.5
H38A C38 H38C 109.5
H38B C38 H38C 109.5
C36 C39 H39A 109.5
C36 C39 H39B 109.5
H39A C39 H39B 109.5
C36 C39 H39C 109.5
H39A C39 H39C 109.5
H39B C39 H39C 109.5
C45 C40 C41 119.9(3)
C45 C40 C30 119.9(3)
C41 C40 C30 119.4(3)
C42 C41 C40 119.1(3)
C42 C41 C46 119.9(3)
C40 C41 C46 121.0(3)
C43 C42 C41 121.8(3)
C43 C42 H42 119.1
C41 C42 H42 119.1
C44 C43 C42 118.1(3)
C44 C43 C47 121.5(3)
C42 C43 C47 120.3(3)
C43 C44 C45 122.1(3)
C43 C44 H44 119.0
C45 C44 H44 119.0
C44 C45 C40 118.9(3)
C44 C45 C48 119.7(3)
C40 C45 C48 121.3(3)
C41 C46 H46A 109.5
C41 C46 H46B 109.5
H46A C46 H46B 109.5
C41 C46 H46C 109.5
H46A C46 H46C 109.5
H46B C46 H46C 109.5
C43 C47 H47A 109.5
C43 C47 H47B 109.5
H47A C47 H47B 109.5
C43 C47 H47C 109.5
H47A C47 H47C 109.5
H47B C47 H47C 109.5
C45 C48 H48A 109.5
C45 C48 H48B 109.5
H48A C48 H48B 109.5
C45 C48 H48C 109.5
H48A C48 H48C 109.5
H48B C48 H48C 109.5
N1 C49 C50 120.6(3)
N1 C49 C54 121.3(3)
C50 C49 C54 118.1(3)
C51 C50 C49 120.4(3)
C51 C50 H50 119.8
C49 C50 H50 119.8
C52 C51 C50 121.5(3)
C52 C51 C55B 109.8(4)
C50 C51 C55B 128.6(5)
C52 C51 C55C 123.0(13)
C50 C51 C55C 115.5(13)
C52 C51 C55A 124.9(4)
C50 C51 C55A 113.4(4)
C51 C52 C53 118.6(3)
C51 C52 H52 120.7
C53 C52 H52 120.7
C52 C53 C54 121.0(3)
C52 C53 C56 120.6(3)
C54 C53 C56 118.3(3)
C53 C54 C49 120.5(3)
C53 C54 H54 119.8
C49 C54 H54 119.8
F6 C56 F4 105.9(3)
F6 C56 F5 106.9(4)
F4 C56 F5 106.1(3)
F6 C56 C53 111.4(3)
F4 C56 C53 112.9(3)
F5 C56 C53 113.1(3)
N2 C57 C58 121.1(2)
N2 C57 C62 121.3(2)
C58 C57 C62 117.6(2)
C59 C58 C57 121.2(3)
C59 C58 H58 119.4
C57 C58 H58 119.4
C60 C59 C58 121.1(3)
C60 C59 C63B 119.1(11)
C58 C59 C63B 119.8(11)
C60 C59 C63A 119.2(7)
C58 C59 C63A 119.6(7)
C59 C60 C61 118.2(3)
C59 C60 H60 120.9
C61 C60 H60 120.9
C62 C61 C60 121.6(3)
C62 C61 C64B 128.3(16)
C60 C61 C64B 110.1(16)
C62 C61 C64A 119.9(3)
C60 C61 C64A 118.5(3)
C61 C62 C57 120.3(3)
C61 C62 H62 119.8
C57 C62 H62 119.8
C70 C65 C66 120.8(2)
C70 C65 Sn3 121.5(2)
C66 C65 Sn3 117.66(19)
N4 Sn3 N3 80.94(8)
N4 Sn3 C65 120.46(10)
N3 Sn3 C65 120.86(10)
N4 Sn3 Cl3 111.42(6)
N3 Sn3 Cl3 110.76(6)
C65 Sn3 Cl3 109.67(8)
N4 Sn3 Sn4 40.81(6)
N3 Sn3 Sn4 40.78(6)
C65 Sn3 Sn4 126.44(8)
Cl3 Sn3 Sn4 123.883(19)
N3 Sn4 N4 81.01(8)
N3 Sn4 C89 124.82(9)
N4 Sn4 C89 127.86(9)
N3 Sn4 Cl4 100.96(6)
N4 Sn4 Cl4 102.73(6)
C89 Sn4 Cl4 113.05(8)
N3 Sn4 Sn3 40.84(6)
N4 Sn4 Sn3 40.82(6)
C89 Sn4 Sn3 146.83(8)
Cl4 Sn4 Sn3 100.004(18)
C113 N3 Sn4 129.05(17)
C113 N3 Sn3 130.75(17)
Sn4 N3 Sn3 98.38(9)
C121 N4 Sn4 130.08(17)
C121 N4 Sn3 130.93(17)
Sn4 N4 Sn3 98.37(9)
F13A C119 F15A 107.3(11)
F13A C119 F14A 106.5(10)
F15A C119 F14A 105.9(10)
F13A C119 C115 113.5(11)
F15A C119 C115 110.5(11)
F14A C119 C115 112.8(10)
F13B C130 F15B 106.5(18)
F13B C130 F14B 106.1(17)
F15B C130 F14B 105.9(17)
F13B C130 C115 112.2(18)
F15B C130 C115 113(2)
F14B C130 C115 113(2)
F16A C12A F17A 111.7(10)
F16A C12A F18A 109.8(10)
F17A C12A F18A 105.4(9)
F16A C12A C117 117.4(9)
F17A C12A C117 108.1(8)
F18A C12A C117 103.5(8)
F16B C12B F17B 102.6(9)
F16B C12B F18B 109.5(10)
F17B C12B F18B 105.5(10)
F16B C12B C117 116.3(9)
F17B C12B C117 109.6(9)
F18B C12B C117 112.3(9)
F16C C12C F17C 103.6(10)
F16C C12C F18C 104.6(10)
F17C C12C F18C 107.5(10)
F16C C12C C117 110.8(9)
F17C C12C C117 117.2(10)
F18C C12C C117 112.1(9)
F16D C12D F17D 109.0(10)
F16D C12D F18D 100.7(9)
F17D C12D F18D 109.1(10)
F16D C12D C117 113.7(9)
F17D C12D C117 116.3(8)
F18D C12D C117 106.7(9)
F19A C127 F20A 107.6(7)
F19A C127 F21A 106.0(7)
F20A C127 F21A 104.5(7)
F19A C127 C123 112.4(7)
F20A C127 C123 112.4(6)
F21A C127 C123 113.4(7)
F19B C129 F20B 104.3(13)
F19B C129 F21B 103.3(13)
F20B C129 F21B 105.1(13)
F19B C129 C123 111.9(14)
F20B C129 C123 114.5(13)
F21B C129 C123 116.5(13)
F23A C128 F22A 108.2(13)
F23A C128 F24A 106.7(13)
F22A C128 F24A 104.3(12)
F23A C128 C125 117.7(12)
F22A C128 C125 112.0(10)
F24A C128 C125 107.0(12)
F34B C131 F23B 105.8(12)
F34B C131 F25B 107.0(11)
F23B C131 F25B 103.4(9)
F34B C131 C125 118.6(11)
F23B C131 C125 108.6(9)
F25B C131 C125 112.2(9)
C67 C66 C65 118.5(3)
C67 C66 C71 116.4(3)
C65 C66 C71 125.1(2)
C68 C67 C66 121.1(3)
C68 C67 H67 119.4
C66 C67 H67 119.4
C69 C68 C67 119.7(3)
C69 C68 H68 120.2
C67 C68 H68 120.2
C68 C69 C70 121.5(3)
C68 C69 H69 119.3
C70 C69 H69 119.3
C69 C70 C65 118.3(3)
C69 C70 C80 115.9(3)
C65 C70 C80 125.8(2)
C72 C71 C76 119.9(3)
C72 C71 C66 120.0(3)
C76 C71 C66 119.4(3)
C73 C72 C71 119.1(3)
C73 C72 C77 119.9(3)
C71 C72 C77 120.9(3)
C72 C73 C74 122.0(3)
C72 C73 H72 119.0
C74 C73 H72 119.0
C75 C74 C73 118.0(3)
C75 C74 C78 121.4(3)
C73 C74 C78 120.6(3)
C74 C75 C76 122.1(3)
C74 C75 H74 119.0
C76 C75 H74 119.0
C75 C76 C71 118.9(3)
C75 C76 C79 119.9(3)
C71 C76 C79 121.1(3)
C72 C77 H76A 109.5
C72 C77 H76B 109.5
H76A C77 H76B 109.5
C72 C77 H76C 109.5
H76A C77 H76C 109.5
H76B C77 H76C 109.5
C74 C78 H77A 109.5
C74 C78 H77B 109.5
H77A C78 H77B 109.5
C74 C78 H77C 109.5
H77A C78 H77C 109.5
H77B C78 H77C 109.5
C76 C79 H78A 109.5
C76 C79 H78B 109.5
H78A C79 H78B 109.5
C76 C79 H78C 109.5
H78A C79 H78C 109.5
H78B C79 H78C 109.5
C81 C80 C85 120.0(3)
C81 C80 C70 120.6(3)
C85 C80 C70 118.4(3)
C82 C81 C80 118.9(3)
C82 C81 C86 119.3(3)
C80 C81 C86 121.9(3)
C83 C82 C81 121.9(3)
C83 C82 H81 119.1
C81 C82 H81 119.1
C84 C83 C82 118.3(3)
C84 C83 C87 121.4(4)
C82 C83 C87 120.3(4)
C83 C84 C85 122.2(3)
C83 C84 H83 118.9
C85 C84 H83 118.9
C84 C85 C80 118.6(3)
C84 C85 C88 120.1(3)
C80 C85 C88 121.2(3)
C81 C86 H85A 109.5
C81 C86 H85B 109.5
H85A C86 H85B 109.5
C81 C86 H85C 109.5
H85A C86 H85C 109.5
H85B C86 H85C 109.5
C83 C87 H86A 109.5
C83 C87 H86B 109.5
H86A C87 H86B 109.5
C83 C87 H86C 109.5
H86A C87 H86C 109.5
H86B C87 H86C 109.5
C85 C88 H87A 109.5
C85 C88 H87B 109.5
H87A C88 H87B 109.5
C85 C88 H87C 109.5
H87A C88 H87C 109.5
H87B C88 H87C 109.5
C90 C89 C94 121.1(2)
C90 C89 Sn4 115.83(19)
C94 C89 Sn4 122.9(2)
C91 C90 C89 118.8(3)
C91 C90 C95 118.3(3)
C89 C90 C95 122.9(2)
C92 C91 C90 120.6(3)
C92 C91 H90 119.7
C90 C91 H90 119.7
C91 C92 C93 120.3(3)
C91 C92 H91 119.9
C93 C92 H91 119.9
C92 C93 C94 121.6(3)
C92 C93 H92 119.2
C94 C93 H92 119.2
C93 C94 C89 117.5(3)
C93 C94 C104 118.1(3)
C89 C94 C104 124.4(2)
C96 C95 C100 119.7(3)
C96 C95 C90 120.8(3)
C100 C95 C90 119.3(2)
C97 C96 C95 119.1(3)
C97 C96 C101 119.6(3)
C95 C96 C101 121.1(3)
C98 C97 C96 122.1(3)
C98 C97 H96 119.0
C96 C97 H96 119.0
C97 C98 C99 117.9(3)
C97 C98 C102 120.8(3)
C99 C98 C102 121.3(3)
C100 C99 C98 121.9(3)
C100 C99 H98 119.0
C98 C99 H98 119.0
C99 C100 C95 119.3(3)
C99 C100 C103 120.2(3)
C95 C100 C103 120.5(3)
C96 C101 H10A 109.5
C96 C101 H10B 109.5
H10A C101 H10B 109.5
C96 C101 H10C 109.5
H10A C101 H10C 109.5
H10B C101 H10C 109.5
C98 C102 H10D 109.5
C98 C102 H10E 109.5
H10D C102 H10E 109.5
C98 C102 H10F 109.5
H10D C102 H10F 109.5
H10E C102 H10F 109.5
C100 C103 H10G 109.5
C100 C103 H10H 109.5
H10G C103 H10H 109.5
C100 C103 H10I 109.5
H10G C103 H10I 109.5
H10H C103 H10I 109.5
C105 C104 C109 120.9(3)
C105 C104 C94 119.8(3)
C109 C104 C94 119.2(3)
C106 C105 C104 118.4(3)
C106 C105 C110 120.3(3)
C104 C105 C110 121.2(3)
C107 C106 C105 122.2(3)
C107 C106 H105 118.9
C105 C106 H105 118.9
C106 C107 C108 118.2(3)
C106 C107 C111 121.0(3)
C108 C107 C111 120.8(3)
C107 C108 C109 121.9(3)
C107 C108 H107 119.0
C109 C108 H107 119.0
C108 C109 C104 118.3(3)
C108 C109 C112 119.8(3)
C104 C109 C112 121.9(3)
C105 C110 H10J 109.5
C105 C110 H10K 109.5
H10J C110 H10K 109.5
C105 C110 H10L 109.5
H10J C110 H10L 109.5
H10K C110 H10L 109.5
C107 C111 H11A 109.5
C107 C111 H11B 109.5
H11A C111 H11B 109.5
C107 C111 H11C 109.5
H11A C111 H11C 109.5
H11B C111 H11C 109.5
C109 C112 H11D 109.5
C109 C112 H11E 109.5
H11D C112 H11E 109.5
C109 C112 H11F 109.5
H11D C112 H11F 109.5
H11E C112 H11F 109.5
N3 C113 C118 120.6(2)
N3 C113 C114 121.6(2)
C118 C113 C114 117.8(3)
C115 C114 C113 120.7(3)
C115 C114 H113 119.6
C113 C114 H113 119.6
C116 C115 C114 121.4(3)
C116 C115 C130 115.5(13)
C114 C115 C130 123.0(12)
C116 C115 C119 120.7(6)
C114 C115 C119 117.9(6)
C115 C116 C117 118.5(3)
C115 C116 H115 120.8
C117 C116 H115 120.8
C116 C117 C118 121.0(3)
C116 C117 C12B 116.9(5)
C118 C117 C12B 122.1(5)
C116 C117 C12C 113.8(5)
C118 C117 C12C 124.6(5)
C116 C117 C12D 122.0(5)
C118 C117 C12D 116.1(5)
C116 C117 C12A 124.3(5)
C118 C117 C12A 114.7(5)
C117 C118 C113 120.7(3)
C117 C118 H117 119.7
C113 C118 H117 119.7
N4 C121 C126 120.9(2)
N4 C121 C122 121.1(2)
C126 C121 C122 117.9(2)
C123 C122 C121 120.6(3)
C123 C122 H121 119.7
C121 C122 H121 119.7
C122 C123 C124 121.7(3)
C122 C123 C129 115.9(8)
C124 C123 C129 122.5(8)
C122 C123 C127 119.9(5)
C124 C123 C127 118.4(5)
C123 C124 C125 118.0(3)
C123 C124 H123 121.0
C125 C124 H123 121.0
C124 C125 C126 121.1(3)
C124 C125 C131 117.0(5)
C126 C125 C131 121.8(5)
C124 C125 C128 122.3(6)
C126 C125 C128 116.2(6)
C125 C126 C121 120.6(3)
C125 C126 H125 119.7
C121 C126 H125 119.7

loop_
_geom_bond_atom_site_label_1
_geom_bond_atom_site_label_2
_geom_bond_distance
Sn1 N1 2.042(2)
Sn1 N2 2.049(2)
Sn1 C1 2.145(3)
Sn1 Cl1 2.3471(7)
Sn1 Sn2 3.0925(3)
Sn2 N1 2.043(2)
Sn2 N2 2.046(2)
Sn2 C25 2.128(3)
Sn2 Cl2 2.3354(7)
N1 C49 1.391(3)
N2 C57 1.395(3)
C55A F3A 1.315(6)
C55A F1A 1.318(6)
C55A F2A 1.328(6)
C55A C51 1.610(11)
C55B F2B 1.316(7)
C55B F3B 1.325(7)
C55B F1B 1.327(7)
C55B C51 1.424(13)
C55C F1C 1.320(8)
C55C F2C 1.320(8)
C55C F3C 1.322(8)
C55C C51 1.45(3)
F4 C56 1.337(4)
F5 C56 1.338(5)
F6 C56 1.329(4)
C63A F9A 1.283(17)
C63A F8A 1.300(19)
C63A F7A 1.363(17)
C63A C59 1.560(10)
C63B F9B 1.28(2)
C63B F8B 1.30(2)
C63B F7B 1.36(2)
C63B C59 1.406(16)
C64A F11A 1.327(5)
C64A F10A 1.338(4)
C64A F12A 1.345(5)
C64A C61 1.495(5)
C64B F11B 1.326(11)
C64B F10B 1.337(11)
C64B F12B 1.345(11)
C64B C61 1.44(3)
C1 C6 1.401(4)
C1 C2 1.408(4)
C2 C3 1.399(4)
C2 C7 1.494(4)
C3 C4 1.384(5)
C3 H3 0.9500
C4 C5 1.382(5)
C4 H4 0.9500
C5 C6 1.393(4)
C5 H5 0.9500
C6 C16 1.494(4)
C7 C8 1.398(4)
C7 C12 1.400(4)
C8 C9 1.386(5)
C8 C13 1.515(5)
C9 C10 1.382(5)
C9 H9 0.9500
C10 C11 1.388(5)
C10 C14 1.517(5)
C11 C12 1.397(5)
C11 H11 0.9500
C12 C15 1.506(5)
C13 H13A 0.9800
C13 H13B 0.9800
C13 H13C 0.9800
C14 H14A 0.9800
C14 H14B 0.9800
C14 H14C 0.9800
C15 H15A 0.9800
C15 H15B 0.9800
C15 H15C 0.9800
C16 C17 1.402(4)
C16 C21 1.408(4)
C17 C18 1.391(4)
C17 C22 1.509(4)
C18 C19 1.394(5)
C18 H18 0.9500
C19 C20 1.382(5)
C19 C23 1.510(5)
C20 C21 1.393(4)
C20 H20 0.9500
C21 C24 1.513(4)
C22 H22A 0.9800
C22 H22B 0.9800
C22 H22C 0.9800
C23 H23A 0.9800
C23 H23B 0.9800
C23 H23C 0.9800
C24 H24A 0.9800
C24 H24B 0.9800
C24 H24C 0.9800
C25 C30 1.401(4)
C25 C26 1.407(4)
C26 C27 1.398(4)
C26 C31 1.496(4)
C27 C28 1.381(4)
C27 H27 0.9500
C28 C29 1.382(4)
C28 H28 0.9500
C29 C30 1.395(4)
C29 H29 0.9500
C30 C40 1.504(4)
C31 C36 1.397(4)
C31 C32 1.412(4)
C32 C33 1.385(4)
C32 C37 1.514(5)
C33 C34 1.382(5)
C33 H33 0.9500
C34 C35 1.387(5)
C34 C38 1.511(5)
C35 C36 1.394(4)
C35 H35 0.9500
C36 C39 1.507(4)
C37 H37A 0.9800
C37 H37B 0.9800
C37 H37C 0.9800
C38 H38A 0.9800
C38 H38B 0.9800
C38 H38C 0.9800
C39 H39A 0.9800
C39 H39B 0.9800
C39 H39C 0.9800
C40 C45 1.400(4)
C40 C41 1.407(4)
C41 C42 1.390(4)
C41 C46 1.506(4)
C42 C43 1.387(4)
C42 H42 0.9500
C43 C44 1.386(4)
C43 C47 1.515(4)
C44 C45 1.391(4)
C44 H44 0.9500
C45 C48 1.515(4)
C46 H46A 0.9800
C46 H46B 0.9800
C46 H46C 0.9800
C47 H47A 0.9800
C47 H47B 0.9800
C47 H47C 0.9800
C48 H48A 0.9800
C48 H48B 0.9800
C48 H48C 0.9800
C49 C50 1.398(4)
C49 C54 1.399(4)
C50 C51 1.384(4)
C50 H50 0.9500
C51 C52 1.377(5)
C52 C53 1.384(5)
C52 H52 0.9500
C53 C54 1.390(4)
C53 C56 1.499(5)
C54 H54 0.9500
C57 C58 1.396(4)
C57 C62 1.406(4)
C58 C59 1.384(4)
C58 H58 0.9500
C59 C60 1.383(4)
C60 C61 1.388(4)
C60 H60 0.9500
C61 C62 1.385(4)
C62 H62 0.9500
C65 C70 1.402(4)
C65 C66 1.407(4)
C65 Sn3 2.133(3)
Sn3 N4 2.046(2)
Sn3 N3 2.046(2)
Sn3 Cl3 2.3357(7)
Sn3 Sn4 3.0959(3)
Sn4 N3 2.044(2)
Sn4 N4 2.045(2)
Sn4 C89 2.142(3)
Sn4 Cl4 2.3443(7)
N3 C113 1.395(3)
N4 C121 1.394(3)
C119 F13A 1.321(12)
C119 F15A 1.322(12)
C119 F14A 1.332(13)
C119 C115 1.537(11)
C130 F13B 1.322(16)
C130 F15B 1.322(17)
C130 F14B 1.333(17)
C130 C115 1.44(2)
C12A F16A 1.320(11)
C12A F17A 1.360(10)
C12A F18A 1.368(11)
C12A C117 1.571(13)
C12B F16B 1.333(11)
C12B F17B 1.370(11)
C12B F18B 1.374(11)
C12B C117 1.452(13)
C12C F16C 1.334(11)
C12C F17C 1.364(10)
C12C F18C 1.376(11)
C12C C117 1.472(13)
C12D F16D 1.329(11)
C12D F17D 1.352(11)
C12D F18D 1.377(12)
C12D C117 1.530(12)
C127 F19A 1.292(11)
C127 F20A 1.310(10)
C127 F21A 1.323(10)
C127 C123 1.517(7)
C129 F19B 1.292(17)
C129 F20B 1.311(17)
C129 F21B 1.323(17)
C129 C123 1.469(14)
C128 F23A 1.278(11)
C128 F22A 1.322(13)
C128 F24A 1.352(13)
C128 C125 1.540(11)
C131 F34B 1.283(11)
C131 F23B 1.342(12)
C131 F25B 1.344(11)
C131 C125 1.467(9)
C66 C67 1.393(4)
C66 C71 1.493(4)
C67 C68 1.381(5)
C67 H67 0.9500
C68 C69 1.376(5)
C68 H68 0.9500
C69 C70 1.395(4)
C69 H69 0.9500
C70 C80 1.494(4)
C71 C72 1.403(4)
C71 C76 1.405(4)
C72 C73 1.387(4)
C72 C77 1.507(4)
C73 C74 1.391(4)
C73 H72 0.9500
C74 C75 1.386(4)
C74 C78 1.517(4)
C75 C76 1.391(4)
C75 H74 0.9500
C76 C79 1.513(4)
C77 H76A 0.9800
C77 H76B 0.9800
C77 H76C 0.9800
C78 H77A 0.9800
C78 H77B 0.9800
C78 H77C 0.9800
C79 H78A 0.9800
C79 H78B 0.9800
C79 H78C 0.9800
C80 C81 1.396(4)
C80 C85 1.408(4)
C81 C82 1.396(4)
C81 C86 1.506(4)
C82 C83 1.386(5)
C82 H81 0.9500
C83 C84 1.374(5)
C83 C87 1.518(5)
C84 C85 1.394(5)
C84 H83 0.9500
C85 C88 1.507(5)
C86 H85A 0.9800
C86 H85B 0.9800
C86 H85C 0.9800
C87 H86A 0.9800
C87 H86B 0.9800
C87 H86C 0.9800
C88 H87A 0.9800
C88 H87B 0.9800
C88 H87C 0.9800
C89 C90 1.405(4)
C89 C94 1.413(4)
C90 C91 1.397(4)
C90 C95 1.496(4)
C91 C92 1.378(4)
C91 H90 0.9500
C92 C93 1.382(5)
C92 H91 0.9500
C93 C94 1.398(4)
C93 H92 0.9500
C94 C104 1.503(4)
C95 C96 1.401(4)
C95 C100 1.403(4)
C96 C97 1.397(4)
C96 C101 1.510(4)
C97 C98 1.384(4)
C97 H96 0.9500
C98 C99 1.391(4)
C98 C102 1.513(4)
C99 C100 1.391(4)
C99 H98 0.9500
C100 C103 1.509(4)
C101 H10A 0.9800
C101 H10B 0.9800
C101 H10C 0.9800
C102 H10D 0.9800
C102 H10E 0.9800
C102 H10F 0.9800
C103 H10G 0.9800
C103 H10H 0.9800
C103 H10I 0.9800
C104 C105 1.401(4)
C104 C109 1.401(4)
C105 C106 1.389(5)
C105 C110 1.501(5)
C106 C107 1.384(5)
C106 H105 0.9500
C107 C108 1.389(5)
C107 C111 1.513(5)
C108 C109 1.395(4)
C108 H107 0.9500
C109 C112 1.508(4)
C110 H10J 0.9800
C110 H10K 0.9800
C110 H10L 0.9800
C111 H11A 0.9800
C111 H11B 0.9800
C111 H11C 0.9800
C112 H11D 0.9800
C112 H11E 0.9800
C112 H11F 0.9800
C113 C118 1.398(4)
C113 C114 1.399(4)
C114 C115 1.385(4)
C114 H113 0.9500
C115 C116 1.381(4)
C116 C117 1.382(5)
C116 H115 0.9500
C117 C118 1.395(4)
C118 H117 0.9500
C121 C126 1.399(4)
C121 C122 1.403(4)
C122 C123 1.384(4)
C122 H121 0.9500
C123 C124 1.385(4)
C124 C125 1.391(4)
C124 H123 0.9500
C125 C126 1.393(4)
C126 H125 0.9500

loop_
_geom_torsion_atom_site_label_1
_geom_torsion_atom_site_label_2
_geom_torsion_atom_site_label_3
_geom_torsion_atom_site_label_4
_geom_torsion
C6 C1 C2 C3 1.2(4)
Sn1 C1 C2 C3 -176.2(2)
C6 C1 C2 C7 -175.5(3)
Sn1 C1 C2 C7 7.1(4)
C1 C2 C3 C4 -0.4(5)
C7 C2 C3 C4 176.5(3)
C2 C3 C4 C5 -0.4(5)
C3 C4 C5 C6 0.5(5)
C4 C5 C6 C1 0.2(5)
C4 C5 C6 C16 -177.3(3)
C2 C1 C6 C5 -1.1(4)
Sn1 C1 C6 C5 176.5(2)
C2 C1 C6 C16 176.4(3)
Sn1 C1 C6 C16 -6.1(4)
C3 C2 C7 C8 79.9(4)
C1 C2 C7 C8 -103.4(3)
C3 C2 C7 C12 -96.4(3)
C1 C2 C7 C12 80.3(4)
C12 C7 C8 C9 -1.3(4)
C2 C7 C8 C9 -177.5(3)
C12 C7 C8 C13 -179.8(3)
C2 C7 C8 C13 3.9(4)
C7 C8 C9 C10 0.5(5)
C13 C8 C9 C10 179.1(3)
C8 C9 C10 C11 0.4(5)
C8 C9 C10 C14 -180.0(3)
C9 C10 C11 C12 -0.6(5)
C14 C10 C11 C12 179.8(3)
C10 C11 C12 C7 -0.2(5)
C10 C11 C12 C15 179.3(3)
C8 C7 C12 C11 1.1(4)
C2 C7 C12 C11 177.5(3)
C8 C7 C12 C15 -178.4(3)
C2 C7 C12 C15 -2.1(4)
C5 C6 C16 C17 -78.4(4)
C1 C6 C16 C17 104.1(3)
C5 C6 C16 C21 96.5(3)
C1 C6 C16 C21 -80.9(4)
C21 C16 C17 C18 2.7(4)
C6 C16 C17 C18 177.6(3)
C21 C16 C17 C22 -174.4(3)
C6 C16 C17 C22 0.5(4)
C16 C17 C18 C19 -2.5(4)
C22 C17 C18 C19 174.7(3)
C17 C18 C19 C20 0.5(4)
C17 C18 C19 C23 -178.2(3)
C18 C19 C20 C21 1.2(4)
C23 C19 C20 C21 179.9(3)
C19 C20 C21 C16 -1.0(4)
C19 C20 C21 C24 -178.1(3)
C17 C16 C21 C20 -1.0(4)
C6 C16 C21 C20 -175.9(3)
C17 C16 C21 C24 176.1(3)
C6 C16 C21 C24 1.2(4)
C30 C25 C26 C27 2.4(4)
Sn2 C25 C26 C27 -173.7(2)
C30 C25 C26 C31 -172.7(3)
Sn2 C25 C26 C31 11.2(4)
C25 C26 C27 C28 -1.7(5)
C31 C26 C27 C28 173.7(3)
C26 C27 C28 C29 -0.5(5)
C27 C28 C29 C30 2.2(5)
C28 C29 C30 C25 -1.5(5)
C28 C29 C30 C40 -179.0(3)
C26 C25 C30 C29 -0.8(4)
Sn2 C25 C30 C29 175.4(2)
C26 C25 C30 C40 176.5(3)
Sn2 C25 C30 C40 -7.3(4)
C27 C26 C31 C36 90.1(3)
C25 C26 C31 C36 -94.8(3)
C27 C26 C31 C32 -81.0(3)
C25 C26 C31 C32 94.2(3)
C36 C31 C32 C33 1.0(4)
C26 C31 C32 C33 172.1(3)
C36 C31 C32 C37 -176.0(3)
C26 C31 C32 C37 -4.9(4)
C31 C32 C33 C34 -1.8(5)
C37 C32 C33 C34 175.2(3)
C32 C33 C34 C35 1.5(5)
C32 C33 C34 C38 -177.5(3)
C33 C34 C35 C36 -0.4(4)
C38 C34 C35 C36 178.6(3)
C34 C35 C36 C31 -0.4(4)
C34 C35 C36 C39 -179.5(3)
C32 C31 C36 C35 0.1(4)
C26 C31 C36 C35 -170.7(2)
C32 C31 C36 C39 179.2(2)
C26 C31 C36 C39 8.4(4)
C29 C30 C40 C45 87.8(3)
C25 C30 C40 C45 -89.6(3)
C29 C30 C40 C41 -81.6(3)
C25 C30 C40 C41 101.0(3)
C45 C40 C41 C42 -1.6(4)
C30 C40 C41 C42 167.8(2)
C45 C40 C41 C46 -180.0(2)
C30 C40 C41 C46 -10.6(4)
C40 C41 C42 C43 -1.3(4)
C46 C41 C42 C43 177.0(3)
C41 C42 C43 C44 3.7(4)
C41 C42 C43 C47 -174.3(3)
C42 C43 C44 C45 -3.1(4)
C47 C43 C44 C45 174.8(3)
C43 C44 C45 C40 0.3(4)
C43 C44 C45 C48 -177.4(3)
C41 C40 C45 C44 2.1(4)
C30 C40 C45 C44 -167.2(2)
C41 C40 C45 C48 179.7(2)
C30 C40 C45 C48 10.4(4)
Sn1 N1 C49 C50 -40.8(4)
Sn2 N1 C49 C50 150.6(2)
Sn1 N1 C49 C54 138.6(2)
Sn2 N1 C49 C54 -29.9(4)
N1 C49 C50 C51 179.1(3)
C54 C49 C50 C51 -0.4(4)
C49 C50 C51 C52 -0.8(5)
C49 C50 C51 C55B -177.4(6)
C49 C50 C51 C55C -179.7(15)
C49 C50 C51 C55A 173.5(4)
F2B C55B C51 C52 -158.2(8)
F3B C55B C51 C52 -37.1(10)
F1B C55B C51 C52 83.3(8)
F2B C55B C51 C50 18.7(10)
F3B C55B C51 C50 139.9(7)
F1B C55B C51 C50 -99.7(9)
F1C C55C C51 C52 118(2)
F2C C55C C51 C52 -122(3)
F3C C55C C51 C52 -4(3)
F1C C55C C51 C50 -63(3)
F2C C55C C51 C50 57(3)
F3C C55C C51 C50 175(2)
F3A C55A C51 C52 154.5(6)
F1A C55A C51 C52 -84.0(8)
F2A C55A C51 C52 32.9(9)
F3A C55A C51 C50 -19.5(8)
F1A C55A C51 C50 102.0(7)
F2A C55A C51 C50 -141.1(7)
C50 C51 C52 C53 1.1(5)
C55B C51 C52 C53 178.3(5)
C55C C51 C52 C53 179.9(16)
C55A C51 C52 C53 -172.5(4)
C51 C52 C53 C54 -0.2(5)
C51 C52 C53 C56 -176.9(3)
C52 C53 C54 C49 -1.0(4)
C56 C53 C54 C49 175.8(3)
N1 C49 C54 C53 -178.2(3)
C50 C49 C54 C53 1.3(4)
C52 C53 C56 F6 98.1(4)
C54 C53 C56 F6 -78.7(4)
C52 C53 C56 F4 -20.9(5)
C54 C53 C56 F4 162.3(3)
C52 C53 C56 F5 -141.4(3)
C54 C53 C56 F5 41.8(4)
Sn2 N2 C57 C58 28.8(3)
Sn1 N2 C57 C58 -129.8(2)
Sn2 N2 C57 C62 -152.96(19)
Sn1 N2 C57 C62 48.4(3)
N2 C57 C58 C59 175.7(2)
C62 C57 C58 C59 -2.5(4)
C57 C58 C59 C60 0.8(4)
C57 C58 C59 C63B -177.9(14)
C57 C58 C59 C63A -175.8(9)
F9B C63B C59 C60 153.9(19)
F8B C63B C59 C60 -80(3)
F7B C63B C59 C60 36(3)
F9B C63B C59 C58 -27(3)
F8B C63B C59 C58 98(2)
F7B C63B C59 C58 -145.7(18)
F9A C63A C59 C60 -53.3(16)
F8A C63A C59 C60 71.7(16)
F7A C63A C59 C60 -170.8(11)
F9A C63A C59 C58 123.3(12)
F8A C63A C59 C58 -111.6(15)
F7A C63A C59 C58 5.9(19)
C58 C59 C60 C61 0.9(4)
C63B C59 C60 C61 179.6(14)
C63A C59 C60 C61 177.5(9)
C59 C60 C61 C62 -0.8(4)
C59 C60 C61 C64B -176.9(15)
C59 C60 C61 C64A 178.1(3)
F11B C64B C61 C62 149(2)
F10B C64B C61 C62 26(3)
F12B C64B C61 C62 -91(3)
F11B C64B C61 C60 -36(3)
F10B C64B C61 C60 -158.4(19)
F12B C64B C61 C60 85(2)
F11A C64A C61 C62 -3.2(5)
F10A C64A C61 C62 -125.2(4)
F12A C64A C61 C62 116.1(4)
F11A C64A C61 C60 177.9(3)
F10A C64A C61 C60 55.9(5)
F12A C64A C61 C60 -62.8(4)
C60 C61 C62 C57 -1.0(4)
C64B C61 C62 C57 174.4(18)
C64A C61 C62 C57 -179.9(3)
N2 C57 C62 C61 -175.6(2)
C58 C57 C62 C61 2.6(4)
C70 C65 C66 C67 -0.5(5)
Sn3 C65 C66 C67 178.0(3)
C70 C65 C66 C71 178.0(3)
Sn3 C65 C66 C71 -3.6(4)
C65 C66 C67 C68 -1.4(6)
C71 C66 C67 C68 180.0(4)
C66 C67 C68 C69 1.5(7)
C67 C68 C69 C70 0.4(7)
C68 C69 C70 C65 -2.3(6)
C68 C69 C70 C80 175.1(4)
C66 C65 C70 C69 2.3(5)
Sn3 C65 C70 C69 -176.1(3)
C66 C65 C70 C80 -174.7(3)
Sn3 C65 C70 C80 6.8(4)
C67 C66 C71 C72 -86.6(4)
C65 C66 C71 C72 94.9(4)
C67 C66 C71 C76 83.6(4)
C65 C66 C71 C76 -94.9(4)
C76 C71 C72 C73 -1.4(4)
C66 C71 C72 C73 168.7(3)
C76 C71 C72 C77 -178.7(3)
C66 C71 C72 C77 -8.5(4)
C71 C72 C73 C74 -1.1(4)
C77 C72 C73 C74 176.2(3)
C72 C73 C74 C75 3.1(5)
C72 C73 C74 C78 -174.3(3)
C73 C74 C75 C76 -2.7(5)
C78 C74 C75 C76 174.7(3)
C74 C75 C76 C71 0.3(4)
C74 C75 C76 C79 -176.5(3)
C72 C71 C76 C75 1.8(4)
C66 C71 C76 C75 -168.4(3)
C72 C71 C76 C79 178.6(3)
C66 C71 C76 C79 8.4(4)
C69 C70 C80 C81 91.7(4)
C65 C70 C80 C81 -91.2(4)
C69 C70 C80 C85 -77.3(4)
C65 C70 C80 C85 99.8(3)
C85 C80 C81 C82 1.0(4)
C70 C80 C81 C82 -167.8(2)
C85 C80 C81 C86 -179.5(2)
C70 C80 C81 C86 11.7(4)
C80 C81 C82 C83 -0.3(4)
C86 C81 C82 C83 -179.8(3)
C81 C82 C83 C84 -1.2(5)
C81 C82 C83 C87 178.3(3)
C82 C83 C84 C85 2.0(5)
C87 C83 C84 C85 -177.5(3)
C83 C84 C85 C80 -1.2(4)
C83 C84 C85 C88 176.0(3)
C81 C80 C85 C84 -0.3(4)
C70 C80 C85 C84 168.8(3)
C81 C80 C85 C88 -177.5(3)
C70 C80 C85 C88 -8.4(4)
C94 C89 C90 C91 2.6(4)
Sn4 C89 C90 C91 -172.8(2)
C94 C89 C90 C95 -178.6(3)
Sn4 C89 C90 C95 6.0(4)
C89 C90 C91 C92 -0.1(4)
C95 C90 C91 C92 -178.9(3)
C90 C91 C92 C93 -1.9(5)
C91 C92 C93 C94 1.4(5)
C92 C93 C94 C89 1.0(5)
C92 C93 C94 C104 -178.9(3)
C90 C89 C94 C93 -3.0(4)
Sn4 C89 C94 C93 172.0(2)
C90 C89 C94 C104 176.9(3)
Sn4 C89 C94 C104 -8.1(4)
C91 C90 C95 C96 -96.0(3)
C89 C90 C95 C96 85.2(3)
C91 C90 C95 C100 78.5(3)
C89 C90 C95 C100 -100.3(3)
C100 C95 C96 C97 1.9(4)
C90 C95 C96 C97 176.3(2)
C100 C95 C96 C101 -173.4(2)
C90 C95 C96 C101 1.0(4)
C95 C96 C97 C98 -1.2(4)
C101 C96 C97 C98 174.1(3)
C96 C97 C98 C99 0.1(4)
C96 C97 C98 C102 -178.8(3)
C97 C98 C99 C100 0.4(4)
C102 C98 C99 C100 179.3(3)
C98 C99 C100 C95 0.2(4)
C98 C99 C100 C103 -176.2(3)
C96 C95 C100 C99 -1.4(4)
C90 C95 C100 C99 -175.9(3)
C96 C95 C100 C103 175.0(3)
C90 C95 C100 C103 0.5(4)
C93 C94 C104 C105 -81.5(4)
C89 C94 C104 C105 98.6(3)
C93 C94 C104 C109 94.8(3)
C89 C94 C104 C109 -85.1(4)
C109 C104 C105 C106 1.2(4)
C94 C104 C105 C106 177.5(3)
C109 C104 C105 C110 -179.8(3)
C94 C104 C105 C110 -3.5(4)
C104 C105 C106 C107 0.0(5)
C110 C105 C106 C107 -179.0(3)
C105 C106 C107 C108 -0.8(5)
C105 C106 C107 C111 179.2(3)
C106 C107 C108 C109 0.5(5)
C111 C107 C108 C109 -179.5(3)
C107 C108 C109 C104 0.6(4)
C107 C108 C109 C112 -179.1(3)
C105 C104 C109 C108 -1.5(4)
C94 C104 C109 C108 -177.8(3)
C105 C104 C109 C112 178.2(3)
C94 C104 C109 C112 1.9(4)
Sn4 N3 C113 C118 44.9(3)
Sn3 N3 C113 C118 -153.8(2)
Sn4 N3 C113 C114 -132.6(2)
Sn3 N3 C113 C114 28.6(4)
N3 C113 C114 C115 175.5(3)
C118 C113 C114 C115 -2.1(4)
C113 C114 C115 C116 0.9(4)
C113 C114 C115 C130 -175.5(14)
C113 C114 C115 C119 -175.4(7)
F13B C130 C115 C116 45(3)
F15B C130 C115 C116 165(3)
F14B C130 C115 C116 -75(3)
F13B C130 C115 C114 -139(2)
F15B C130 C115 C114 -19(3)
F14B C130 C115 C114 101(3)
F13A C119 C115 C116 -174.0(9)
F15A C119 C115 C116 -53.5(15)
F14A C119 C115 C116 64.8(15)
F13A C119 C115 C114 2.3(14)
F15A C119 C115 C114 122.8(12)
F14A C119 C115 C114 -118.9(11)
C114 C115 C116 C117 0.5(5)
C130 C115 C116 C117 177.2(13)
C119 C115 C116 C117 176.7(8)
C115 C116 C117 C118 -0.6(5)
C115 C116 C117 C12B 179.8(6)
C115 C116 C117 C12C 170.5(6)
C115 C116 C117 C12D -169.0(6)
C115 C116 C117 C12A 177.3(5)
F16B C12B C117 C116 126.2(9)
F17B C12B C117 C116 -118.0(8)
F18B C12B C117 C116 -1.1(11)
F16B C12B C117 C118 -53.4(11)
F17B C12B C117 C118 62.4(10)
F18B C12B C117 C118 179.4(7)
F16C C12C C117 C116 165.3(8)
F17C C12C C117 C116 -76.2(11)
F18C C12C C117 C116 48.8(10)
F16C C12C C117 C118 -24.0(12)
F17C C12C C117 C118 94.6(11)
F18C C12C C117 C118 -140.4(8)
F16D C12D C117 C116 -26.8(11)
F17D C12D C117 C116 101.1(10)
F18D C12D C117 C116 -136.9(8)
F16D C12D C117 C118 164.3(7)
F17D C12D C117 C118 -67.8(11)
F18D C12D C117 C118 54.2(10)
F16A C12A C117 C116 -155.7(8)
F17A C12A C117 C116 -28.2(10)
F18A C12A C117 C116 83.2(8)
F16A C12A C117 C118 22.4(11)
F17A C12A C117 C118 149.8(7)
F18A C12A C117 C118 -98.7(8)
C116 C117 C118 C113 -0.7(5)
C12B C117 C118 C113 178.9(6)
C12C C117 C118 C113 -170.8(6)
C12D C117 C118 C113 168.4(5)
C12A C117 C118 C113 -178.8(5)
N3 C113 C118 C117 -175.7(3)
C114 C113 C118 C117 2.0(4)
Sn4 N4 C121 C126 -37.7(3)
Sn3 N4 C121 C126 153.5(2)
Sn4 N4 C121 C122 140.4(2)
Sn3 N4 C121 C122 -28.5(4)
N4 C121 C122 C123 -176.5(2)
C126 C121 C122 C123 1.6(4)
C121 C122 C123 C124 -0.3(4)
C121 C122 C123 C129 -180.0(9)
C121 C122 C123 C127 176.7(5)
F19B C129 C123 C122 -87.2(16)
F20B C129 C123 C122 154.5(13)
F21B C129 C123 C122 31.3(19)
F19B C129 C123 C124 93.2(15)
F20B C129 C123 C124 -25(2)
F21B C129 C123 C124 -148.3(12)
F19A C127 C123 C122 87.1(8)
F20A C127 C123 C122 -34.5(10)
F21A C127 C123 C122 -152.8(6)
F19A C127 C123 C124 -95.7(8)
F20A C127 C123 C124 142.6(6)
F21A C127 C123 C124 24.4(10)
C122 C123 C124 C125 -0.8(4)
C129 C123 C124 C125 178.8(10)
C127 C123 C124 C125 -177.9(5)
C123 C124 C125 C126 0.6(4)
C123 C124 C125 C131 -177.8(6)
C123 C124 C125 C128 173.5(6)
F34B C131 C125 C124 33.4(13)
F23B C131 C125 C124 -87.3(11)
F25B C131 C125 C124 159.0(13)
F34B C131 C125 C126 -145.0(12)
F23B C131 C125 C126 94.3(15)
F25B C131 C125 C126 -19.4(17)
F23A C128 C125 C124 -96.3(12)
F22A C128 C125 C124 137.4(15)
F24A C128 C125 C124 23.7(14)
F23A C128 C125 C126 77.0(12)
F22A C128 C125 C126 -49.2(18)
F24A C128 C125 C126 -163.0(15)
C124 C125 C126 C121 0.8(4)
C131 C125 C126 C121 179.1(6)
C128 C125 C126 C121 -172.6(5)
N4 C121 C126 C125 176.3(2)
C122 C121 C126 C125 -1.9(4)
